data_4519146
loop_
_publ_author_name
'Cao, Hou-ji'
'Chen, Meng'
'Sun, Fangxiang'
'Zhao, Yue'
'Lu, Changsheng'
'Zhang, Xiaolei'
'Shi, Zhuangzhi'
'Yan, Hong'

_publ_section_title
;
 Variable Metal Chelation Modes and Activation Sequence in Pd-Catalyzed
 B--H Poly-arylation of Carboranes
;
_journal_issue 22
_journal_name_full 'ACS Catalysis'
_journal_page_first 14047
_journal_page_last 14057
_journal_paper_doi 10.1021/acscatal.1c04473
_journal_volume 11
_journal_year 2021
_chemical_formula_moiety 'C11 H18 B10 O3'
_chemical_formula_sum 'C11 H18 B10 O3'
_chemical_formula_weight 306.35
_space_group_crystal_system monoclinic
_space_group_IT_number 14
_space_group_name_Hall '-P 2ybc'
_space_group_name_H-M_alt 'P 1 21/c 1'
_atom_sites_solution_hydrogens difmap
_atom_sites_solution_primary dual
_audit_creation_date 2020-11-21
_audit_creation_method
;
Olex2 1.2-beta
(compiled 2018.05.29 svn.r3508 for OlexSys, GUI svn.r5506)
;
_cell_angle_alpha 90
_cell_angle_beta 115.752(2)
_cell_angle_gamma 90
_cell_formula_units_Z 8
_cell_length_a 22.9926(11)
_cell_length_b 6.5798(3)
_cell_length_c 24.1534(12)
_cell_measurement_reflns_used 9786
_cell_measurement_temperature 296(2)
_cell_measurement_theta_max 27.48
_cell_measurement_theta_min 2.46
_cell_volume 3291.2(3)
_computing_cell_refinement 'SAINT v8.34A (Bruker, 2013)'
_computing_data_reduction 'SAINT v8.34A (Bruker, 2013)'
_computing_molecular_graphics 'Olex2 (Dolomanov et al., 2009)'
_computing_publication_material 'Olex2 (Dolomanov et al., 2009)'
_computing_structure_refinement 'ShelXL (Sheldrick, 2015)'
_computing_structure_solution 'ShelXT (Sheldrick, 2015)'
_diffrn_ambient_temperature 296.15
_diffrn_measured_fraction_theta_full 0.987
_diffrn_measured_fraction_theta_max 0.984
_diffrn_measurement_device_type 'Bruker APEX-II CCD'
_diffrn_measurement_method '\f and \w scans'
_diffrn_radiation_type MoK\a
_diffrn_radiation_wavelength 0.71073
_diffrn_reflns_av_R_equivalents 0.0407
_diffrn_reflns_av_unetI/netI 0.0674
_diffrn_reflns_Laue_measured_fraction_full 0.987
_diffrn_reflns_Laue_measured_fraction_max 0.984
_diffrn_reflns_limit_h_max 26
_diffrn_reflns_limit_h_min -29
_diffrn_reflns_limit_k_max 8
_diffrn_reflns_limit_k_min -8
_diffrn_reflns_limit_l_max 31
_diffrn_reflns_limit_l_min -13
_diffrn_reflns_number 13588
_diffrn_reflns_point_group_measured_fraction_full 0.987
_diffrn_reflns_point_group_measured_fraction_max 0.984
_diffrn_reflns_theta_full 25.242
_diffrn_reflns_theta_max 27.509
_diffrn_reflns_theta_min 2.464
_diffrn_standards_number 0
_exptl_absorpt_coefficient_mu 0.073
_exptl_absorpt_correction_T_max 0.7456
_exptl_absorpt_correction_T_min 0.6594
_exptl_absorpt_correction_type multi-scan
_exptl_absorpt_process_details
'SADABS-2014/5 (Bruker,2014/5) was used for absorption correction. wR2(int) was 0.1309 before and 0.0474 after correction. The Ratio of minimum to maximum transmission is 0.8844. The \l/2 correction factor is 0.00150.'
_exptl_crystal_colour colourless
_exptl_crystal_colour_primary colourless
_exptl_crystal_density_diffrn 1.237
_exptl_crystal_description block
_exptl_crystal_F_000 1264
_exptl_crystal_size_max 0.14
_exptl_crystal_size_mid 0.13
_exptl_crystal_size_min 0.11
_refine_diff_density_max 0.308
_refine_diff_density_min -0.249
_refine_diff_density_rms 0.045
_refine_ls_extinction_method none
_refine_ls_goodness_of_fit_ref 1.035
_refine_ls_hydrogen_treatment refall
_refine_ls_matrix_type full
_refine_ls_number_parameters 577
_refine_ls_number_reflns 7466
_refine_ls_number_restraints 0
_refine_ls_restrained_S_all 1.035
_refine_ls_R_factor_all 0.0828
_refine_ls_R_factor_gt 0.0528
_refine_ls_shift/su_max 0.001
_refine_ls_shift/su_mean 0.000
_refine_ls_structure_factor_coef Fsqd
_refine_ls_weighting_details 'w=1/[\s^2^(Fo^2^)+(0.0790P)^2^+0.1691P] where P=(Fo^2^+2Fc^2^)/3'
_refine_ls_weighting_scheme calc
_refine_ls_wR_factor_gt 0.1334
_refine_ls_wR_factor_ref 0.1492
_reflns_Friedel_coverage 0.000
_reflns_number_gt 5301
_reflns_number_total 7466
_reflns_threshold_expression 'I > 2\s(I)'
_cod_data_source_file cs1c04473_si_002.cif
_cod_data_source_block 5
_cod_database_code 4519146
_shelx_shelxl_version_number 2016/6
_shelx_space_group_comment
;
The symmetry employed for this shelxl refinement is uniquely defined
by the following loop, which should always be used as a source of
symmetry information in preference to the above space-group names.
They are only intended as comments.
;
_shelx_estimated_absorpt_t_max 0.992
_shelx_estimated_absorpt_t_min 0.990
_olex2_refinement_description
;
;
_olex2_submission_special_instructions 'No special instructions were received'

loop_
_space_group_symop_operation_xyz
'x, y, z'
'-x, y+1/2, -z+1/2'
'-x, -y, -z'
'x, -y-1/2, z-1/2'

loop_
_atom_site_label
_atom_site_type_symbol
_atom_site_fract_x
_atom_site_fract_y
_atom_site_fract_z
_atom_site_U_iso_or_equiv
_atom_site_adp_type
_atom_site_occupancy
_atom_site_site_symmetry_order
_atom_site_calc_flag
_atom_site_refinement_flags_posn
_atom_site_refinement_flags_adp
_atom_site_refinement_flags_occupancy
_atom_site_disorder_assembly
_atom_site_disorder_group
O1 O 0.72128(7) 0.9550(2) 0.03497(6) 0.0461(4) Uani 1 1 d . . . . .
O2 O 0.46308(6) 0.5753(2) 0.07335(7) 0.0463(4) Uani 1 1 d . . . . .
O3 O 0.48814(6) 0.2617(2) 0.05505(6) 0.0403(3) Uani 1 1 d . . . . .
C1 C 0.80743(7) 0.7633(2) 0.10920(7) 0.0216(3) Uani 1 1 d . . . . .
C2 C 0.90460(8) 0.6376(3) 0.23876(8) 0.0284(4) Uani 1 1 d . . . . .
H2 H 0.9344(9) 0.601(3) 0.2800(9) 0.030(5) Uiso 1 1 d . . . . .
C3 C 0.76166(8) 0.8303(3) 0.04502(8) 0.0278(4) Uani 1 1 d . . . . .
H3 H 0.7695(9) 0.760(3) 0.0110(10) 0.041(5) Uiso 1 1 d . . . . .
C4 C 0.70260(7) 0.5948(2) 0.13025(7) 0.0224(3) Uani 1 1 d . . . . .
C5 C 0.65948(8) 0.7349(3) 0.13558(8) 0.0273(4) Uani 1 1 d . . . . .
H5 H 0.6724(9) 0.872(3) 0.1511(9) 0.034(5) Uiso 1 1 d . . . . .
C6 C 0.59484(8) 0.6897(3) 0.11586(8) 0.0301(4) Uani 1 1 d . . . . .
H6 H 0.5666(10) 0.797(3) 0.1202(10) 0.047(6) Uiso 1 1 d . . . . .
C7 C 0.57123(7) 0.5020(3) 0.09008(7) 0.0258(4) Uani 1 1 d . . . . .
C8 C 0.61272(8) 0.3610(3) 0.08336(7) 0.0269(4) Uani 1 1 d . . . . .
H8 H 0.5978(9) 0.234(3) 0.0646(9) 0.032(5) Uiso 1 1 d . . . . .
C9 C 0.67736(8) 0.4078(3) 0.10321(7) 0.0253(4) Uani 1 1 d . . . . .
H9 H 0.7037(8) 0.312(3) 0.0978(8) 0.028(5) Uiso 1 1 d . . . . .
C10 C 0.50185(8) 0.4549(3) 0.07212(7) 0.0308(4) Uani 1 1 d . . . . .
C11 C 0.42200(10) 0.2009(4) 0.03745(12) 0.0477(6) Uani 1 1 d . . . . .
H11A H 0.4207(11) 0.056(4) 0.0272(11) 0.052(7) Uiso 1 1 d . . . . .
H11B H 0.4130(11) 0.211(4) 0.0732(12) 0.065(7) Uiso 1 1 d . . . . .
H11C H 0.3938(13) 0.291(4) 0.0048(14) 0.083(9) Uiso 1 1 d . . . . .
B2 B 0.77682(9) 0.6428(3) 0.15445(8) 0.0216(4) Uani 1 1 d . . . . .
B3 B 0.80752(9) 0.8977(3) 0.16991(9) 0.0252(4) Uani 1 1 d . . . . .
H3A H 0.7738(8) 1.019(3) 0.1607(8) 0.026(5) Uiso 1 1 d . . . . .
B4 B 0.87181(9) 0.9209(3) 0.14736(9) 0.0268(4) Uani 1 1 d . . . . .
H4 H 0.8764(8) 1.061(3) 0.1255(8) 0.028(5) Uiso 1 1 d . . . . .
B5 B 0.88153(9) 0.6795(3) 0.11860(9) 0.0258(4) Uani 1 1 d . . . . .
H5A H 0.8938(8) 0.675(3) 0.0779(9) 0.038(5) Uiso 1 1 d . . . . .
B6 B 0.82371(9) 0.5093(3) 0.12296(8) 0.0211(4) Uani 1 1 d . . . . .
H6A H 0.8001(8) 0.400(3) 0.0869(8) 0.027(5) Uiso 1 1 d . . . . .
B7 B 0.83067(9) 0.7200(3) 0.23012(9) 0.0273(4) Uani 1 1 d . . . . .
H7 H 0.8201(8) 0.724(3) 0.2694(9) 0.032(5) Uiso 1 1 d . . . . .
B8 B 0.88878(10) 0.8896(3) 0.22550(9) 0.0291(4) Uani 1 1 d . . . . .
H8A H 0.9121(9) 0.999(3) 0.2618(8) 0.031(5) Uiso 1 1 d . . . . .
B9 B 0.93420(9) 0.7563(3) 0.19355(9) 0.0285(4) Uani 1 1 d . . . . .
H9A H 0.9860(9) 0.784(3) 0.2112(9) 0.038(5) Uiso 1 1 d . . . . .
B10 B 0.90471(9) 0.5024(3) 0.17889(9) 0.0267(4) Uani 1 1 d . . . . .
H10 H 0.9384(9) 0.381(3) 0.1862(8) 0.031(5) Uiso 1 1 d . . . . .
B11 B 0.84072(9) 0.4797(3) 0.20120(8) 0.0253(4) Uani 1 1 d . . . . .
H11 H 0.8363(8) 0.346(3) 0.2220(8) 0.029(5) Uiso 1 1 d . . . . .
O1A O 0.30182(6) 0.5439(2) 0.03200(6) 0.0412(3) Uani 1 1 d . . . . .
O2A O -0.00953(7) 0.9029(3) -0.10991(7) 0.0572(5) Uani 1 1 d . . . . .
O3A O -0.00073(6) 1.2018(2) -0.06237(6) 0.0471(4) Uani 1 1 d . . . . .
C1A C 0.33866(8) 0.7324(2) 0.12534(7) 0.0222(3) Uani 1 1 d . . . . .
C2A C 0.35857(9) 0.8203(3) 0.25640(8) 0.0324(4) Uani 1 1 d . . . . .
H2A H 0.3642(8) 0.846(3) 0.2964(9) 0.032(5) Uiso 1 1 d . . . . .
C3A C 0.33091(8) 0.6869(3) 0.06087(7) 0.0266(4) Uani 1 1 d . . . . .
H3AA H 0.3540(8) 0.788(3) 0.0462(8) 0.030(5) Uiso 1 1 d . . . . .
C4A C 0.20446(8) 0.8689(3) 0.07957(7) 0.0258(4) Uani 1 1 d . . . . .
C5A C 0.16973(8) 0.7290(3) 0.03381(8) 0.0327(4) Uani 1 1 d . . . . .
H5AA H 0.1846(9) 0.595(3) 0.0326(9) 0.035(5) Uiso 1 1 d . . . . .
C6A C 0.10983(9) 0.7773(3) -0.01300(8) 0.0353(4) Uani 1 1 d . . . . .
H6AA H 0.0849(10) 0.681(3) -0.0441(10) 0.046(6) Uiso 1 1 d . . . . .
C7A C 0.08265(8) 0.9659(3) -0.01482(8) 0.0323(4) Uani 1 1 d . . . . .
C8A C 0.11586(9) 1.1064(3) 0.03084(9) 0.0342(4) Uani 1 1 d . . . . .
H8AA H 0.0963(10) 1.237(3) 0.0305(10) 0.045(6) Uiso 1 1 d . . . . .
C9A C 0.17603(9) 1.0583(3) 0.07696(8) 0.0311(4) Uani 1 1 d . . . . .
H9AA H 0.1991(8) 1.159(3) 0.1094(8) 0.028(5) Uiso 1 1 d . . . . .
C10A C 0.01935(9) 1.0150(4) -0.06752(8) 0.0388(5) Uani 1 1 d . . . . .
C11A C -0.06005(12) 1.2683(6) -0.11316(12) 0.0629(8) Uani 1 1 d . . . . .
H11D H -0.0548(12) 1.268(4) -0.1516(14) 0.082(9) Uiso 1 1 d . . . . .
H11E H -0.0979(16) 1.179(5) -0.1164(15) 0.109(11) Uiso 1 1 d . . . . .
H11F H -0.0659(17) 1.401(5) -0.1044(17) 0.119(14) Uiso 1 1 d . . . . .
B2A B 0.27253(9) 0.8231(3) 0.13427(8) 0.0242(4) Uani 1 1 d . . . . .
B3A B 0.30330(10) 0.5705(3) 0.15731(9) 0.0273(4) Uani 1 1 d . . . . .
H3AB H 0.2756(8) 0.443(3) 0.1310(8) 0.028(5) Uiso 1 1 d . . . . .
B4A B 0.38883(10) 0.5728(3) 0.18208(9) 0.0289(4) Uani 1 1 d . . . . .
H4A H 0.4120(9) 0.444(3) 0.1721(9) 0.042(5) Uiso 1 1 d . . . . .
B5A B 0.41209(9) 0.8285(3) 0.17552(9) 0.0273(4) Uani 1 1 d . . . . .
H5AB H 0.4505(8) 0.848(3) 0.1591(8) 0.031(5) Uiso 1 1 d . . . . .
B6A B 0.34121(9) 0.9807(3) 0.14640(9) 0.0246(4) Uani 1 1 d . . . . .
H6AB H 0.3352(8) 1.101(3) 0.1138(8) 0.026(5) Uiso 1 1 d . . . . .
B7A B 0.28552(11) 0.7257(3) 0.20728(9) 0.0319(5) Uani 1 1 d . . . . .
H7A H 0.2480(9) 0.694(3) 0.2214(9) 0.039(5) Uiso 1 1 d . . . . .
B8A B 0.35636(11) 0.5723(3) 0.23596(9) 0.0335(5) Uani 1 1 d . . . . .
H8AB H 0.3609(9) 0.455(3) 0.2668(9) 0.042(6) Uiso 1 1 d . . . . .
B9A B 0.42353(10) 0.7315(3) 0.24764(9) 0.0330(5) Uani 1 1 d . . . . .
H9AB H 0.4695(9) 0.707(3) 0.2852(9) 0.040(5) Uiso 1 1 d . . . . .
B10A B 0.39406(10) 0.9833(3) 0.22564(9) 0.0306(4) Uani 1 1 d . . . . .
H10A H 0.4237(8) 1.113(3) 0.2513(8) 0.028(5) Uiso 1 1 d . . . . .
B11A B 0.30892(10) 0.9795(3) 0.20037(9) 0.0282(4) Uani 1 1 d . . . . .
H11G H 0.2862(9) 1.101(3) 0.2121(8) 0.033(5) Uiso 1 1 d . . . . .

loop_
_atom_site_aniso_label
_atom_site_aniso_U_11
_atom_site_aniso_U_22
_atom_site_aniso_U_33
_atom_site_aniso_U_23
_atom_site_aniso_U_13
_atom_site_aniso_U_12
O1 0.0428(8) 0.0463(9) 0.0374(7) 0.0107(6) 0.0063(6) 0.0179(7)
O2 0.0244(7) 0.0649(10) 0.0505(9) -0.0075(7) 0.0170(6) 0.0000(7)
O3 0.0255(7) 0.0519(9) 0.0442(8) -0.0054(7) 0.0157(6) -0.0129(6)
C1 0.0206(8) 0.0193(8) 0.0222(7) -0.0011(6) 0.0068(6) -0.0009(7)
C2 0.0248(9) 0.0294(10) 0.0212(8) 0.0000(7) 0.0009(7) -0.0009(7)
C3 0.0256(9) 0.0256(9) 0.0261(8) 0.0025(7) 0.0055(7) -0.0034(8)
C4 0.0216(8) 0.0268(9) 0.0178(7) 0.0006(6) 0.0076(6) 0.0002(7)
C5 0.0273(9) 0.0278(10) 0.0277(8) -0.0052(7) 0.0127(7) -0.0018(8)
C6 0.0264(9) 0.0383(11) 0.0276(9) -0.0003(8) 0.0136(7) 0.0027(8)
C7 0.0215(8) 0.0386(10) 0.0161(7) 0.0013(7) 0.0070(6) -0.0016(8)
C8 0.0268(9) 0.0297(10) 0.0232(8) -0.0029(7) 0.0099(7) -0.0053(8)
C9 0.0246(9) 0.0257(9) 0.0252(8) -0.0015(7) 0.0105(7) -0.0007(8)
C10 0.0253(9) 0.0489(12) 0.0184(8) 0.0021(8) 0.0096(7) -0.0029(9)
C11 0.0293(11) 0.0659(17) 0.0484(13) -0.0042(12) 0.0174(10) -0.0195(11)
B2 0.0234(9) 0.0208(9) 0.0195(8) -0.0008(7) 0.0083(7) -0.0008(8)
B3 0.0245(10) 0.0210(10) 0.0263(9) -0.0046(7) 0.0075(8) -0.0015(8)
B4 0.0242(10) 0.0231(10) 0.0297(10) -0.0030(8) 0.0086(8) -0.0053(8)
B5 0.0207(9) 0.0260(10) 0.0291(9) -0.0023(8) 0.0095(7) -0.0021(8)
B6 0.0197(9) 0.0190(9) 0.0212(8) -0.0014(7) 0.0056(7) 0.0012(8)
B7 0.0262(10) 0.0308(11) 0.0210(9) -0.0044(8) 0.0065(7) -0.0021(9)
B8 0.0281(10) 0.0274(11) 0.0261(9) -0.0069(8) 0.0065(8) -0.0032(9)
B9 0.0212(10) 0.0290(11) 0.0290(10) -0.0040(8) 0.0049(8) -0.0033(8)
B10 0.0207(9) 0.0253(10) 0.0273(9) -0.0007(8) 0.0039(7) 0.0027(8)
B11 0.0252(10) 0.0227(10) 0.0220(9) 0.0023(8) 0.0047(7) -0.0005(8)
O1A 0.0403(8) 0.0524(9) 0.0307(7) -0.0155(6) 0.0155(6) -0.0086(7)
O2A 0.0368(8) 0.0874(13) 0.0331(8) -0.0020(8) 0.0017(6) 0.0055(8)
O3A 0.0293(7) 0.0687(11) 0.0427(8) 0.0165(7) 0.0150(6) 0.0143(7)
C1A 0.0234(8) 0.0224(9) 0.0199(7) 0.0010(6) 0.0085(6) -0.0001(7)
C2A 0.0396(10) 0.0377(11) 0.0175(8) -0.0034(7) 0.0102(7) -0.0017(9)
C3A 0.0235(8) 0.0330(10) 0.0220(8) 0.0015(7) 0.0086(7) 0.0056(8)
C4A 0.0231(8) 0.0331(10) 0.0238(8) -0.0006(7) 0.0126(7) -0.0029(7)
C5A 0.0284(9) 0.0389(11) 0.0294(9) -0.0075(8) 0.0111(7) 0.0007(9)
C6A 0.0294(9) 0.0495(13) 0.0257(9) -0.0082(8) 0.0107(7) -0.0029(9)
C7A 0.0243(9) 0.0495(12) 0.0256(8) 0.0048(8) 0.0131(7) 0.0004(9)
C8A 0.0306(10) 0.0347(11) 0.0376(10) 0.0056(8) 0.0151(8) 0.0045(9)
C9A 0.0293(9) 0.0307(10) 0.0312(9) -0.0009(8) 0.0112(8) -0.0014(8)
C10A 0.0271(9) 0.0625(14) 0.0290(10) 0.0083(9) 0.0144(8) 0.0024(10)
C11A 0.0383(13) 0.103(3) 0.0473(14) 0.0327(15) 0.0187(11) 0.0277(15)
B2A 0.0253(9) 0.0268(10) 0.0222(9) -0.0026(8) 0.0117(7) -0.0037(8)
B3A 0.0333(11) 0.0237(10) 0.0252(9) 0.0014(8) 0.0130(8) -0.0047(9)
B4A 0.0329(11) 0.0267(11) 0.0231(9) 0.0028(8) 0.0085(8) 0.0038(9)
B5A 0.0227(9) 0.0292(11) 0.0244(9) -0.0018(8) 0.0051(7) -0.0023(9)
B6A 0.0270(10) 0.0208(10) 0.0248(9) -0.0013(8) 0.0100(8) -0.0018(8)
B7A 0.0382(12) 0.0360(12) 0.0249(9) -0.0002(8) 0.0168(9) -0.0044(10)
B8A 0.0442(13) 0.0316(11) 0.0231(9) 0.0067(8) 0.0131(9) 0.0007(10)
B9A 0.0313(11) 0.0399(13) 0.0209(9) 0.0000(9) 0.0048(8) 0.0028(10)
B10A 0.0307(11) 0.0296(11) 0.0269(10) -0.0048(8) 0.0083(8) -0.0036(9)
B11A 0.0317(11) 0.0290(11) 0.0225(9) -0.0040(8) 0.0106(8) 0.0003(9)

loop_
_atom_type_symbol
_atom_type_description
_atom_type_scat_dispersion_real
_atom_type_scat_dispersion_imag
_atom_type_scat_source
C C 0.0033 0.0016 'International Tables Vol C Tables 4.2.6.8 and 6.1.1.4'
H H 0.0000 0.0000 'International Tables Vol C Tables 4.2.6.8 and 6.1.1.4'
B B 0.0013 0.0007 'International Tables Vol C Tables 4.2.6.8 and 6.1.1.4'
O O 0.0106 0.0060 'International Tables Vol C Tables 4.2.6.8 and 6.1.1.4'

loop_
_geom_angle_atom_site_label_1
_geom_angle_atom_site_label_2
_geom_angle_atom_site_label_3
_geom_angle
_geom_angle_site_symmetry_1
_geom_angle_site_symmetry_3
_geom_angle_publ_flag
C10 O3 C11 115.61(17) . . ?
C3 C1 B2 119.24(13) . . ?
C3 C1 B3 117.98(14) . . ?
C3 C1 B4 115.45(14) . . ?
C3 C1 B5 116.09(14) . . ?
C3 C1 B6 118.61(13) . . ?
B3 C1 B2 62.90(10) . . ?
B3 C1 B6 114.76(12) . . ?
B4 C1 B2 115.59(12) . . ?
B4 C1 B3 63.06(11) . . ?
B4 C1 B6 114.92(12) . . ?
B5 C1 B2 115.09(13) . . ?
B5 C1 B3 115.01(12) . . ?
B5 C1 B4 62.95(11) . . ?
B5 C1 B6 62.50(11) . . ?
B6 C1 B2 62.90(10) . . ?
B7 C2 H2 115.4(11) . . ?
B8 C2 H2 116.1(11) . . ?
B8 C2 B7 63.06(12) . . ?
B8 C2 B9 62.92(12) . . ?
B8 C2 B10 115.49(14) . . ?
B8 C2 B11 115.51(13) . . ?
B9 C2 H2 118.4(11) . . ?
B9 C2 B7 115.41(14) . . ?
B10 C2 H2 118.9(11) . . ?
B10 C2 B7 115.57(13) . . ?
B10 C2 B9 63.02(12) . . ?
B10 C2 B11 63.06(11) . . ?
B11 C2 H2 117.2(11) . . ?
B11 C2 B7 63.04(11) . . ?
B11 C2 B9 115.45(13) . . ?
O1 C3 C1 123.17(17) . . ?
O1 C3 H3 123.1(11) . . ?
C1 C3 H3 113.7(11) . . ?
C5 C4 B2 121.96(15) . . ?
C9 C4 C5 117.16(15) . . ?
C9 C4 B2 120.87(14) . . ?
C4 C5 H5 122.4(11) . . ?
C6 C5 C4 121.67(17) . . ?
C6 C5 H5 115.9(11) . . ?
C5 C6 H6 117.7(12) . . ?
C5 C6 C7 120.02(16) . . ?
C7 C6 H6 122.3(12) . . ?
C6 C7 C8 119.57(15) . . ?
C6 C7 C10 118.48(16) . . ?
C8 C7 C10 121.92(16) . . ?
C7 C8 H8 121.5(11) . . ?
C9 C8 C7 119.97(17) . . ?
C9 C8 H8 118.5(11) . . ?
C4 C9 H9 120.4(11) . . ?
C8 C9 C4 121.60(16) . . ?
C8 C9 H9 118.0(11) . . ?
O2 C10 O3 123.95(16) . . ?
O2 C10 C7 124.49(18) . . ?
O3 C10 C7 111.56(16) . . ?
O3 C11 H11A 104.8(13) . . ?
O3 C11 H11B 108.7(14) . . ?
O3 C11 H11C 108.4(16) . . ?
H11A C11 H11B 107.3(19) . . ?
H11A C11 H11C 117(2) . . ?
H11B C11 H11C 111(2) . . ?
C1 B2 B3 58.09(10) . . ?
C1 B2 B6 58.16(10) . . ?
C1 B2 B7 103.05(12) . . ?
C1 B2 B11 103.19(12) . . ?
C4 B2 C1 122.00(13) . . ?
C4 B2 B3 121.93(14) . . ?
C4 B2 B6 119.80(13) . . ?
C4 B2 B7 126.58(14) . . ?
C4 B2 B11 125.35(14) . . ?
B3 B2 B6 106.92(13) . . ?
B7 B2 B3 58.96(11) . . ?
B7 B2 B6 107.27(13) . . ?
B11 B2 B3 106.92(13) . . ?
B11 B2 B6 59.32(10) . . ?
B11 B2 B7 60.28(10) . . ?
C1 B3 B2 59.01(10) . . ?
C1 B3 H3A 118.6(9) . . ?
C1 B3 B4 58.47(10) . . ?
C1 B3 B7 104.62(13) . . ?
C1 B3 B8 104.07(13) . . ?
B2 B3 H3A 118.0(9) . . ?
B4 B3 B2 108.57(13) . . ?
B4 B3 H3A 119.7(9) . . ?
B7 B3 B2 60.08(10) . . ?
B7 B3 H3A 126.9(9) . . ?
B7 B3 B4 108.36(14) . . ?
B7 B3 B8 60.73(11) . . ?
B8 B3 B2 108.71(14) . . ?
B8 B3 H3A 127.9(9) . . ?
B8 B3 B4 59.54(11) . . ?
C1 B4 B3 58.47(10) . . ?
C1 B4 H4 119.6(9) . . ?
C1 B4 B5 58.47(10) . . ?
C1 B4 B8 104.06(14) . . ?
C1 B4 B9 104.20(13) . . ?
B3 B4 H4 119.1(9) . . ?
B5 B4 B3 107.58(13) . . ?
B5 B4 H4 120.6(9) . . ?
B8 B4 B3 59.54(11) . . ?
B8 B4 H4 126.4(9) . . ?
B8 B4 B5 107.78(14) . . ?
B9 B4 B3 107.99(14) . . ?
B9 B4 H4 127.3(9) . . ?
B9 B4 B5 59.54(11) . . ?
B9 B4 B8 60.59(11) . . ?
C1 B5 B4 58.58(10) . . ?
C1 B5 H5A 120.1(9) . . ?
C1 B5 B6 58.87(10) . . ?
C1 B5 B9 104.17(13) . . ?
C1 B5 B10 104.48(14) . . ?
B4 B5 H5A 118.7(10) . . ?
B6 B5 B4 108.32(13) . . ?
B6 B5 H5A 120.6(10) . . ?
B9 B5 B4 59.39(11) . . ?
B9 B5 H5A 125.5(9) . . ?
B9 B5 B6 108.57(14) . . ?
B10 B5 B4 108.16(14) . . ?
B10 B5 H5A 126.9(10) . . ?
B10 B5 B6 59.87(11) . . ?
B10 B5 B9 60.82(11) . . ?
C1 B6 B2 58.94(10) . . ?
C1 B6 B5 58.63(10) . . ?
C1 B6 H6A 120.3(9) . . ?
C1 B6 B10 104.04(13) . . ?
C1 B6 B11 104.07(12) . . ?
B2 B6 H6A 119.0(9) . . ?
B5 B6 B2 108.61(13) . . ?
B5 B6 H6A 120.0(9) . . ?
B10 B6 B2 108.47(13) . . ?
B10 B6 B5 59.54(11) . . ?
B10 B6 H6A 126.5(9) . . ?
B10 B6 B11 60.56(11) . . ?
B11 B6 B2 59.69(10) . . ?
B11 B6 B5 108.03(13) . . ?
B11 B6 H6A 126.2(9) . . ?
C2 B7 B2 104.26(13) . . ?
C2 B7 B3 103.85(14) . . ?
C2 B7 H7 119.6(9) . . ?
C2 B7 B8 58.18(11) . . ?
C2 B7 B11 58.35(11) . . ?
B2 B7 H7 126.1(9) . . ?
B2 B7 B8 108.70(14) . . ?
B2 B7 B11 59.69(10) . . ?
B3 B7 B2 60.97(10) . . ?
B3 B7 H7 127.5(10) . . ?
B3 B7 B8 59.82(11) . . ?
B3 B7 B11 108.04(13) . . ?
B8 B7 H7 120.2(9) . . ?
B8 B7 B11 107.61(14) . . ?
B11 B7 H7 118.9(10) . . ?
C2 B8 B3 104.01(13) . . ?
C2 B8 B4 104.19(14) . . ?
C2 B8 B7 58.76(11) . . ?
C2 B8 H8A 120.5(10) . . ?
C2 B8 B9 58.76(11) . . ?
B3 B8 B4 60.93(11) . . ?
B3 B8 B7 59.45(11) . . ?
B3 B8 H8A 125.9(10) . . ?
B3 B8 B9 108.18(13) . . ?
B4 B8 B7 108.46(13) . . ?
B4 B8 H8A 126.2(10) . . ?
B4 B8 B9 59.45(11) . . ?
B7 B8 H8A 119.3(10) . . ?
B9 B8 B7 108.43(14) . . ?
B9 B8 H8A 120.2(9) . . ?
C2 B9 B4 104.23(14) . . ?
C2 B9 B5 103.86(13) . . ?
C2 B9 B8 58.31(11) . . ?
C2 B9 H9A 119.9(10) . . ?
C2 B9 B10 58.30(11) . . ?
B4 B9 B5 61.07(11) . . ?
B4 B9 B8 59.95(11) . . ?
B4 B9 H9A 126.5(10) . . ?
B4 B9 B10 108.48(13) . . ?
B5 B9 B8 108.49(13) . . ?
B5 B9 H9A 126.7(10) . . ?
B5 B9 B10 59.54(11) . . ?
B8 B9 H9A 119.6(10) . . ?
B8 B9 B10 107.76(14) . . ?
B10 B9 H9A 119.6(10) . . ?
C2 B10 B5 104.23(14) . . ?
C2 B10 B6 104.29(13) . . ?
C2 B10 B9 58.68(11) . . ?
C2 B10 H10 121.2(10) . . ?
C2 B10 B11 58.59(11) . . ?
B5 B10 B6 60.59(10) . . ?
B5 B10 B9 59.64(11) . . ?
B5 B10 H10 124.5(10) . . ?
B5 B10 B11 108.27(13) . . ?
B6 B10 B9 108.21(14) . . ?
B6 B10 H10 126.4(10) . . ?
B6 B10 B11 59.81(10) . . ?
B9 B10 H10 118.7(9) . . ?
B11 B10 B9 108.18(14) . . ?
B11 B10 H10 121.5(10) . . ?
C2 B11 B2 104.71(13) . . ?
C2 B11 B6 103.97(13) . . ?
C2 B11 B7 58.61(11) . . ?
C2 B11 B10 58.34(11) . . ?
C2 B11 H11 120.1(10) . . ?
B2 B11 B7 60.02(10) . . ?
B2 B11 B10 108.77(13) . . ?
B2 B11 H11 126.3(9) . . ?
B6 B11 B2 60.99(10) . . ?
B6 B11 B7 108.37(13) . . ?
B6 B11 B10 59.64(10) . . ?
B6 B11 H11 125.9(10) . . ?
B7 B11 H11 120.4(10) . . ?
B10 B11 B7 108.01(14) . . ?
B10 B11 H11 118.9(10) . . ?
C10A O3A C11A 115.7(2) . . ?
C3A C1A B2A 118.52(13) . . ?
C3A C1A B3A 118.20(14) . . ?
C3A C1A B4A 115.97(13) . . ?
C3A C1A B5A 115.99(13) . . ?
C3A C1A B6A 117.92(13) . . ?
B3A C1A B2A 62.88(11) . . ?
B3A C1A B5A 115.15(13) . . ?
B4A C1A B2A 115.71(13) . . ?
B4A C1A B3A 62.96(11) . . ?
B4A C1A B5A 63.06(11) . . ?
B5A C1A B2A 115.64(13) . . ?
B6A C1A B2A 63.31(11) . . ?
B6A C1A B3A 115.02(13) . . ?
B6A C1A B4A 115.12(13) . . ?
B6A C1A B5A 62.60(11) . . ?
B7A C2A H2A 116.1(11) . . ?
B7A C2A B8A 63.21(12) . . ?
B7A C2A B9A 116.27(14) . . ?
B7A C2A B10A 116.26(14) . . ?
B7A C2A B11A 63.36(12) . . ?
B8A C2A H2A 116.5(12) . . ?
B8A C2A B9A 63.31(13) . . ?
B8A C2A B10A 115.97(14) . . ?
B8A C2A B11A 115.81(13) . . ?
B9A C2A H2A 117.2(11) . . ?
B9A C2A B10A 63.16(12) . . ?
B10A C2A H2A 117.6(12) . . ?
B11A C2A H2A 117.2(11) . . ?
B11A C2A B9A 115.79(14) . . ?
B11A C2A B10A 63.10(12) . . ?
O1A C3A C1A 122.88(16) . . ?
O1A C3A H3AA 124.5(10) . . ?
C1A C3A H3AA 112.6(10) . . ?
C5A C4A C9A 117.29(16) . . ?
C5A C4A B2A 123.79(16) . . ?
C9A C4A B2A 118.90(15) . . ?
C4A C5A H5AA 123.2(12) . . ?
C6A C5A C4A 121.28(18) . . ?
C6A C5A H5AA 115.5(12) . . ?
C5A C6A H6AA 122.2(12) . . ?
C7A C6A C5A 120.47(18) . . ?
C7A C6A H6AA 117.3(12) . . ?
C6A C7A C8A 119.24(17) . . ?
C6A C7A C10A 118.76(18) . . ?
C8A C7A C10A 121.95(18) . . ?
C7A C8A H8AA 119.5(12) . . ?
C9A C8A C7A 120.00(18) . . ?
C9A C8A H8AA 120.5(12) . . ?
C4A C9A H9AA 119.1(10) . . ?
C8A C9A C4A 121.69(18) . . ?
C8A C9A H9AA 119.2(10) . . ?
O2A C10A O3A 123.94(18) . . ?
O2A C10A C7A 124.5(2) . . ?
O3A C10A C7A 111.55(18) . . ?
O3A C11A H11D 110.0(15) . . ?
O3A C11A H11E 110.4(19) . . ?
O3A C11A H11F 106(2) . . ?
H11D C11A H11E 112(2) . . ?
H11D C11A H11F 108(3) . . ?
H11E C11A H11F 111(3) . . ?
C1A B2A B3A 58.06(10) . . ?
C1A B2A B6A 57.61(10) . . ?
C1A B2A B7A 102.79(13) . . ?
C1A B2A B11A 102.45(13) . . ?
C4A B2A C1A 124.52(13) . . ?
C4A B2A B3A 123.36(15) . . ?
C4A B2A B6A 120.40(14) . . ?
C4A B2A B7A 125.34(14) . . ?
C4A B2A B11A 123.44(15) . . ?
B3A B2A B6A 106.40(13) . . ?
B7A B2A B3A 59.00(11) . . ?
B7A B2A B6A 106.78(13) . . ?
B11A B2A B3A 106.83(13) . . ?
B11A B2A B6A 58.86(11) . . ?
B11A B2A B7A 60.37(11) . . ?
C1A B3A B2A 59.06(10) . . ?
C1A B3A H3AB 119.5(9) . . ?
C1A B3A B4A 58.52(10) . . ?
C1A B3A B7A 104.22(14) . . ?
C1A B3A B8A 103.93(14) . . ?
B2A B3A H3AB 118.9(9) . . ?
B4A B3A B2A 108.85(14) . . ?
B4A B3A H3AB 119.2(9) . . ?
B7A B3A B2A 59.88(11) . . ?
B7A B3A H3AB 127.0(9) . . ?
B7A B3A B4A 108.34(14) . . ?
B8A B3A B2A 108.89(14) . . ?
B8A B3A H3AB 126.8(9) . . ?
B8A B3A B4A 59.49(12) . . ?
B8A B3A B7A 60.87(12) . . ?
C1A B4A B3A 58.52(10) . . ?
C1A B4A H4A 121.8(11) . . ?
C1A B4A B5A 58.52(10) . . ?
C1A B4A B8A 103.79(14) . . ?
C1A B4A B9A 103.85(14) . . ?
B3A B4A H4A 119.6(10) . . ?
B3A B4A B5A 107.77(14) . . ?
B5A B4A H4A 121.4(10) . . ?
B8A B4A B3A 59.31(12) . . ?
B8A B4A H4A 124.8(11) . . ?
B8A B4A B5A 107.82(15) . . ?
B8A B4A B9A 60.72(12) . . ?
B9A B4A B3A 107.87(15) . . ?
B9A B4A H4A 125.9(10) . . ?
B9A B4A B5A 59.35(11) . . ?
C1A B5A B4A 58.43(10) . . ?
C1A B5A H5AB 118.4(9) . . ?
C1A B5A B6A 58.41(10) . . ?
C1A B5A B9A 104.05(14) . . ?
C1A B5A B10A 104.20(14) . . ?
B4A B5A H5AB 116.5(9) . . ?
B6A B5A B4A 107.83(14) . . ?
B6A B5A H5AB 121.7(9) . . ?
B9A B5A B4A 59.70(12) . . ?
B9A B5A H5AB 126.0(9) . . ?
B9A B5A B6A 108.21(14) . . ?
B10A B5A B4A 108.23(15) . . ?
B10A B5A H5AB 129.4(9) . . ?
B10A B5A B6A 59.85(11) . . ?
B10A B5A B9A 60.66(12) . . ?
C1A B6A B2A 59.08(10) . . ?
C1A B6A B5A 58.99(10) . . ?
C1A B6A H6AB 120.5(9) . . ?
C1A B6A B10A 104.52(13) . . ?
C1A B6A B11A 104.24(13) . . ?
B2A B6A H6AB 118.5(9) . . ?
B5A B6A B2A 109.15(14) . . ?
B5A B6A H6AB 120.4(9) . . ?
B10A B6A B2A 108.85(14) . . ?
B10A B6A B5A 59.70(11) . . ?
B10A B6A H6AB 126.2(9) . . ?
B11A B6A B2A 59.73(11) . . ?
B11A B6A B5A 108.30(14) . . ?
B11A B6A H6AB 125.5(9) . . ?
B11A B6A B10A 60.65(11) . . ?
C2A B7A B2A 104.48(14) . . ?
C2A B7A B3A 103.76(15) . . ?
C2A B7A H7A 122.3(10) . . ?
C2A B7A B8A 58.42(12) . . ?
C2A B7A B11A 58.36(11) . . ?
B2A B7A H7A 124.9(10) . . ?
B2A B7A B8A 108.76(14) . . ?
B2A B7A B11A 59.78(11) . . ?
B3A B7A B2A 61.12(11) . . ?
B3A B7A H7A 124.3(10) . . ?
B3A B7A B8A 59.47(12) . . ?
B3A B7A B11A 108.02(14) . . ?
B8A B7A H7A 119.4(10) . . ?
B8A B7A B11A 107.74(15) . . ?
B11A B7A H7A 121.7(10) . . ?
C2A B8A B3A 103.87(14) . . ?
C2A B8A B4A 104.13(15) . . ?
C2A B8A B7A 58.37(12) . . ?
C2A B8A H8AB 121.4(11) . . ?
C2A B8A B9A 58.38(12) . . ?
B3A B8A B4A 61.21(11) . . ?
B3A B8A B7A 59.66(11) . . ?
B3A B8A H8AB 125.0(11) . . ?
B3A B8A B9A 108.77(14) . . ?
B4A B8A B7A 108.75(14) . . ?
B4A B8A H8AB 125.8(11) . . ?
B4A B8A B9A 59.96(12) . . ?
B7A B8A H8AB 119.2(11) . . ?
B7A B8A B9A 108.14(15) . . ?
B9A B8A H8AB 120.6(11) . . ?
C2A B9A B4A 103.59(14) . . ?
C2A B9A B5A 103.66(14) . . ?
C2A B9A B8A 58.32(12) . . ?
C2A B9A H9AB 123.2(11) . . ?
C2A B9A B10A 58.44(12) . . ?
B4A B9A B8A 59.32(12) . . ?
B4A B9A H9AB 124.6(11) . . ?
B4A B9A B10A 108.43(14) . . ?
B5A B9A B4A 60.95(11) . . ?
B5A B9A B8A 107.99(14) . . ?
B5A B9A H9AB 124.2(11) . . ?
B5A B9A B10A 59.64(12) . . ?
B8A B9A H9AB 121.2(11) . . ?
B10A B9A B8A 107.93(15) . . ?
B10A B9A H9AB 120.1(11) . . ?
C2A B10A B5A 103.67(14) . . ?
C2A B10A B6A 103.45(14) . . ?
C2A B10A B9A 58.40(12) . . ?
C2A B10A H10A 122.7(9) . . ?
C2A B10A B11A 58.41(11) . . ?
B5A B10A B6A 60.45(11) . . ?
B5A B10A B9A 59.70(12) . . ?
B5A B10A H10A 124.2(9) . . ?
B5A B10A B11A 107.95(14) . . ?
B6A B10A B9A 107.93(14) . . ?
B6A B10A H10A 125.8(9) . . ?
B6A B10A B11A 59.45(11) . . ?
B9A B10A H10A 119.4(9) . . ?
B11A B10A B9A 107.98(15) . . ?
B11A B10A H10A 121.6(9) . . ?
C2A B11A B2A 104.48(14) . . ?
C2A B11A B6A 103.85(14) . . ?
C2A B11A B7A 58.29(11) . . ?
C2A B11A B10A 58.49(11) . . ?
C2A B11A H11G 119.5(10) . . ?
B2A B11A B7A 59.85(11) . . ?
B2A B11A B10A 109.59(14) . . ?
B2A B11A H11G 125.7(10) . . ?
B6A B11A B2A 61.41(11) . . ?
B6A B11A B7A 108.38(14) . . ?
B6A B11A B10A 59.89(11) . . ?
B6A B11A H11G 127.6(10) . . ?
B7A B11A H11G 118.6(10) . . ?
B10A B11A B7A 108.20(15) . . ?
B10A B11A H11G 119.6(10) . . ?

loop_
_geom_bond_atom_site_label_1
_geom_bond_atom_site_label_2
_geom_bond_distance
_geom_bond_site_symmetry_2
_geom_bond_publ_flag
O1 C3 1.183(2) . ?
O2 C10 1.202(2) . ?
O3 C10 1.332(2) . ?
O3 C11 1.446(2) . ?
C1 C3 1.512(2) . ?
C1 B2 1.728(2) . ?
C1 B3 1.711(2) . ?
C1 B4 1.711(2) . ?
C1 B5 1.710(2) . ?
C1 B6 1.714(2) . ?
C2 H2 0.963(19) . ?
C2 B7 1.708(3) . ?
C2 B8 1.698(3) . ?
C2 B9 1.706(3) . ?
C2 B10 1.699(3) . ?
C2 B11 1.704(3) . ?
C3 H3 1.03(2) . ?
C4 C5 1.400(2) . ?
C4 C9 1.396(2) . ?
C4 B2 1.577(2) . ?
C5 H5 0.971(19) . ?
C5 C6 1.382(2) . ?
C6 H6 0.99(2) . ?
C6 C7 1.383(2) . ?
C7 C8 1.390(2) . ?
C7 C10 1.493(2) . ?
C8 H8 0.939(18) . ?
C8 C9 1.383(2) . ?
C9 H9 0.923(19) . ?
C11 H11A 0.98(2) . ?
C11 H11B 0.97(3) . ?
C11 H11C 0.97(3) . ?
B2 B3 1.795(3) . ?
B2 B6 1.796(3) . ?
B2 B7 1.779(3) . ?
B2 B11 1.773(3) . ?
B3 H3A 1.065(18) . ?
B3 B4 1.790(3) . ?
B3 B7 1.759(3) . ?
B3 B8 1.765(3) . ?
B4 H4 1.087(18) . ?
B4 B5 1.786(3) . ?
B4 B8 1.765(3) . ?
B4 B9 1.756(3) . ?
B5 H5A 1.135(19) . ?
B5 B6 1.776(3) . ?
B5 B9 1.759(3) . ?
B5 B10 1.757(3) . ?
B6 H6A 1.077(17) . ?
B6 B10 1.763(2) . ?
B6 B11 1.766(3) . ?
B7 H7 1.077(18) . ?
B7 B8 1.781(3) . ?
B7 B11 1.784(3) . ?
B8 H8A 1.079(18) . ?
B8 B9 1.777(3) . ?
B9 H9A 1.092(18) . ?
B9 B10 1.780(3) . ?
B10 H10 1.072(18) . ?
B10 B11 1.780(3) . ?
B11 H11 1.040(18) . ?
O1A C3A 1.189(2) . ?
O2A C10A 1.201(2) . ?
O3A C10A 1.338(3) . ?
O3A C11A 1.450(3) . ?
C1A C3A 1.518(2) . ?
C1A B2A 1.732(2) . ?
C1A B3A 1.714(2) . ?
C1A B4A 1.714(2) . ?
C1A B5A 1.715(2) . ?
C1A B6A 1.705(2) . ?
C2A H2A 0.933(19) . ?
C2A B7A 1.699(3) . ?
C2A B8A 1.699(3) . ?
C2A B9A 1.701(3) . ?
C2A B10A 1.701(3) . ?
C2A B11A 1.700(3) . ?
C3A H3AA 1.008(18) . ?
C4A C5A 1.393(2) . ?
C4A C9A 1.395(2) . ?
C4A B2A 1.578(2) . ?
C5A H5AA 0.953(19) . ?
C5A C6A 1.387(3) . ?
C6A H6AA 0.96(2) . ?
C6A C7A 1.382(3) . ?
C7A C8A 1.386(3) . ?
C7A C10A 1.494(2) . ?
C8A H8AA 0.97(2) . ?
C8A C9A 1.384(3) . ?
C9A H9AA 0.988(19) . ?
C11A H11D 0.99(3) . ?
C11A H11E 1.02(3) . ?
C11A H11F 0.92(3) . ?
B2A B3A 1.797(3) . ?
B2A B6A 1.804(3) . ?
B2A B7A 1.775(3) . ?
B2A B11A 1.774(3) . ?
B3A H3AB 1.076(18) . ?
B3A B4A 1.790(3) . ?
B3A B7A 1.760(3) . ?
B3A B8A 1.756(3) . ?
B4A H4A 1.09(2) . ?
B4A B5A 1.793(3) . ?
B4A B8A 1.759(3) . ?
B4A B9A 1.771(3) . ?
B5A H5AB 1.122(17) . ?
B5A B6A 1.777(3) . ?
B5A B9A 1.765(3) . ?
B5A B10A 1.763(3) . ?
B6A H6AB 1.083(17) . ?
B6A B10A 1.766(3) . ?
B6A B11A 1.758(3) . ?
B7A H7A 1.077(19) . ?
B7A B8A 1.781(3) . ?
B7A B11A 1.785(3) . ?
B8A H8AB 1.04(2) . ?
B8A B9A 1.784(3) . ?
B9A H9AB 1.064(19) . ?
B9A B10A 1.781(3) . ?
B10A H10A 1.098(17) . ?
B10A B11A 1.779(3) . ?
B11A H11G 1.061(18) . ?

loop_
_geom_torsion_atom_site_label_1
_geom_torsion_atom_site_label_2
_geom_torsion_atom_site_label_3
_geom_torsion_atom_site_label_4
_geom_torsion
_geom_torsion_site_symmetry_1
_geom_torsion_site_symmetry_2
_geom_torsion_site_symmetry_3
_geom_torsion_site_symmetry_4
_geom_torsion_publ_flag
C1 B2 B3 B4 -32.31(12) . . . . ?
C1 B2 B3 B7 -133.27(14) . . . . ?
C1 B2 B3 B8 -95.51(14) . . . . ?
C1 B2 B6 B5 32.44(12) . . . . ?
C1 B2 B6 B10 95.60(14) . . . . ?
C1 B2 B6 B11 132.89(13) . . . . ?
C1 B2 B7 C2 -58.75(15) . . . . ?
C1 B2 B7 B3 39.38(12) . . . . ?
C1 B2 B7 B8 2.02(17) . . . . ?
C1 B2 B7 B11 -97.89(13) . . . . ?
C1 B2 B11 C2 58.30(15) . . . . ?
C1 B2 B11 B6 -39.73(11) . . . . ?
C1 B2 B11 B7 97.66(13) . . . . ?
C1 B2 B11 B10 -2.76(16) . . . . ?
C1 B3 B4 B5 -33.08(12) . . . . ?
C1 B3 B4 B8 -133.76(14) . . . . ?
C1 B3 B4 B9 -95.93(14) . . . . ?
C1 B3 B7 C2 58.64(15) . . . . ?
C1 B3 B7 B2 -40.18(12) . . . . ?
C1 B3 B7 B8 98.15(14) . . . . ?
C1 B3 B7 B11 -2.15(17) . . . . ?
C1 B3 B8 C2 -59.25(16) . . . . ?
C1 B3 B8 B4 39.40(12) . . . . ?
C1 B3 B8 B7 -99.08(14) . . . . ?
C1 B3 B8 B9 2.03(18) . . . . ?
C1 B4 B5 B6 -32.82(12) . . . . ?
C1 B4 B5 B9 -134.00(14) . . . . ?
C1 B4 B5 B10 -96.21(14) . . . . ?
C1 B4 B8 C2 58.95(16) . . . . ?
C1 B4 B8 B3 -39.39(12) . . . . ?
C1 B4 B8 B7 -2.39(18) . . . . ?
C1 B4 B8 B9 98.57(14) . . . . ?
C1 B4 B9 C2 -58.94(16) . . . . ?
C1 B4 B9 B5 39.24(12) . . . . ?
C1 B4 B9 B8 -98.34(14) . . . . ?
C1 B4 B9 B10 1.92(18) . . . . ?
C1 B5 B6 B2 -32.56(11) . . . . ?
C1 B5 B6 B10 -133.50(13) . . . . ?
C1 B5 B6 B11 -95.79(13) . . . . ?
C1 B5 B9 C2 59.51(16) . . . . ?
C1 B5 B9 B4 -39.28(13) . . . . ?
C1 B5 B9 B8 -1.28(18) . . . . ?
C1 B5 B9 B10 98.89(14) . . . . ?
C1 B5 B10 C2 -58.71(15) . . . . ?
C1 B5 B10 B6 39.89(12) . . . . ?
C1 B5 B10 B9 -98.35(14) . . . . ?
C1 B5 B10 B11 2.45(17) . . . . ?
C1 B6 B10 C2 58.81(15) . . . . ?
C1 B6 B10 B5 -39.67(12) . . . . ?
C1 B6 B10 B9 -2.45(17) . . . . ?
C1 B6 B10 B11 98.42(13) . . . . ?
C1 B6 B11 C2 -58.97(15) . . . . ?
C1 B6 B11 B2 40.32(11) . . . . ?
C1 B6 B11 B7 2.16(16) . . . . ?
C1 B6 B11 B10 -98.39(13) . . . . ?
C2 B7 B8 B3 133.37(14) . . . . ?
C2 B7 B8 B4 95.73(15) . . . . ?
C2 B7 B8 B9 32.70(12) . . . . ?
C2 B7 B11 B2 -134.06(14) . . . . ?
C2 B7 B11 B6 -95.47(14) . . . . ?
C2 B7 B11 B10 -32.35(12) . . . . ?
C2 B8 B9 B4 133.69(14) . . . . ?
C2 B8 B9 B5 95.19(15) . . . . ?
C2 B8 B9 B10 32.20(12) . . . . ?
C2 B9 B10 B5 133.62(14) . . . . ?
C2 B9 B10 B6 95.97(14) . . . . ?
C2 B9 B10 B11 32.66(12) . . . . ?
C2 B10 B11 B2 96.06(14) . . . . ?
C2 B10 B11 B6 133.62(14) . . . . ?
C2 B10 B11 B7 32.45(12) . . . . ?
C3 C1 B2 C4 1.7(2) . . . . ?
C3 C1 B2 B3 -108.51(16) . . . . ?
C3 C1 B2 B6 109.27(16) . . . . ?
C3 C1 B2 B7 -148.33(15) . . . . ?
C3 C1 B2 B11 149.59(14) . . . . ?
C3 C1 B3 B2 110.46(15) . . . . ?
C3 C1 B3 B4 -106.01(16) . . . . ?
C3 C1 B3 B7 151.17(14) . . . . ?
C3 C1 B3 B8 -145.94(14) . . . . ?
C3 C1 B4 B3 109.93(16) . . . . ?
C3 C1 B4 B5 -107.69(16) . . . . ?
C3 C1 B4 B8 149.86(15) . . . . ?
C3 C1 B4 B9 -147.45(15) . . . . ?
C3 C1 B5 B4 106.69(16) . . . . ?
C3 C1 B5 B6 -110.26(15) . . . . ?
C3 C1 B5 B9 146.37(14) . . . . ?
C3 C1 B5 B10 -150.64(14) . . . . ?
C3 C1 B6 B2 -110.24(15) . . . . ?
C3 C1 B6 B5 106.30(16) . . . . ?
C3 C1 B6 B10 146.43(14) . . . . ?
C3 C1 B6 B11 -150.93(14) . . . . ?
C4 C5 C6 C7 0.0(3) . . . . ?
C4 B2 B3 C1 -110.34(16) . . . . ?
C4 B2 B3 B4 -142.64(15) . . . . ?
C4 B2 B3 B7 116.40(17) . . . . ?
C4 B2 B3 B8 154.16(14) . . . . ?
C4 B2 B6 C1 111.30(16) . . . . ?
C4 B2 B6 B5 143.74(14) . . . . ?
C4 B2 B6 B10 -153.11(14) . . . . ?
C4 B2 B6 B11 -115.81(16) . . . . ?
C4 B2 B7 C2 153.09(16) . . . . ?
C4 B2 B7 B3 -108.78(19) . . . . ?
C4 B2 B7 B8 -146.14(16) . . . . ?
C4 B2 B7 B11 113.95(18) . . . . ?
C4 B2 B11 C2 -155.25(15) . . . . ?
C4 B2 B11 B6 106.72(17) . . . . ?
C4 B2 B11 B7 -115.88(17) . . . . ?
C4 B2 B11 B10 143.69(15) . . . . ?
C5 C4 C9 C8 -1.0(2) . . . . ?
C5 C4 B2 C1 -87.98(19) . . . . ?
C5 C4 B2 B3 -18.2(2) . . . . ?
C5 C4 B2 B6 -156.94(15) . . . . ?
C5 C4 B2 B7 54.7(2) . . . . ?
C5 C4 B2 B11 131.40(18) . . . . ?
C5 C6 C7 C8 -1.0(2) . . . . ?
C5 C6 C7 C10 177.07(15) . . . . ?
C6 C7 C8 C9 0.9(2) . . . . ?
C6 C7 C10 O2 6.9(3) . . . . ?
C6 C7 C10 O3 -172.42(14) . . . . ?
C7 C8 C9 C4 0.1(2) . . . . ?
C8 C7 C10 O2 -175.08(17) . . . . ?
C8 C7 C10 O3 5.6(2) . . . . ?
C9 C4 C5 C6 1.0(2) . . . . ?
C9 C4 B2 C1 92.96(19) . . . . ?
C9 C4 B2 B3 162.77(15) . . . . ?
C9 C4 B2 B6 24.0(2) . . . . ?
C9 C4 B2 B7 -124.34(18) . . . . ?
C9 C4 B2 B11 -47.7(2) . . . . ?
C10 C7 C8 C9 -177.04(15) . . . . ?
C11 O3 C10 O2 -0.1(3) . . . . ?
C11 O3 C10 C7 179.31(16) . . . . ?
B2 C1 C3 O1 64.2(2) . . . . ?
B2 C1 B3 B4 143.53(13) . . . . ?
B2 C1 B3 B7 40.71(12) . . . . ?
B2 C1 B3 B8 103.61(14) . . . . ?
B2 C1 B4 B3 -35.92(13) . . . . ?
B2 C1 B4 B5 106.46(15) . . . . ?
B2 C1 B4 B8 4.01(18) . . . . ?
B2 C1 B4 B9 66.70(17) . . . . ?
B2 C1 B5 B4 -107.24(14) . . . . ?
B2 C1 B5 B6 35.82(13) . . . . ?
B2 C1 B5 B9 -67.55(16) . . . . ?
B2 C1 B5 B10 -4.56(17) . . . . ?
B2 C1 B6 B5 -143.46(13) . . . . ?
B2 C1 B6 B10 -103.33(13) . . . . ?
B2 C1 B6 B11 -40.70(11) . . . . ?
B2 C4 C5 C6 -178.13(15) . . . . ?
B2 C4 C9 C8 178.10(15) . . . . ?
B2 B3 B4 C1 32.52(12) . . . . ?
B2 B3 B4 B5 -0.56(17) . . . . ?
B2 B3 B4 B8 -101.24(14) . . . . ?
B2 B3 B4 B9 -63.41(16) . . . . ?
B2 B3 B7 C2 98.82(14) . . . . ?
B2 B3 B7 B8 138.33(14) . . . . ?
B2 B3 B7 B11 38.03(13) . . . . ?
B2 B3 B8 C2 2.36(18) . . . . ?
B2 B3 B8 B4 101.00(14) . . . . ?
B2 B3 B8 B7 -37.47(13) . . . . ?
B2 B3 B8 B9 63.63(17) . . . . ?
B2 B6 B10 C2 -2.69(17) . . . . ?
B2 B6 B10 B5 -101.17(14) . . . . ?
B2 B6 B10 B9 -63.95(17) . . . . ?
B2 B6 B10 B11 36.92(12) . . . . ?
B2 B6 B11 C2 -99.28(14) . . . . ?
B2 B6 B11 B7 -38.16(12) . . . . ?
B2 B6 B11 B10 -138.70(14) . . . . ?
B2 B7 B8 C2 -95.51(14) . . . . ?
B2 B7 B8 B3 37.86(13) . . . . ?
B2 B7 B8 B4 0.21(19) . . . . ?
B2 B7 B8 B9 -62.82(17) . . . . ?
B2 B7 B11 C2 134.06(14) . . . . ?
B2 B7 B11 B6 38.59(12) . . . . ?
B2 B7 B11 B10 101.71(14) . . . . ?
B3 C1 C3 O1 -8.7(2) . . . . ?
B3 C1 B2 C4 110.21(17) . . . . ?
B3 C1 B2 B6 -142.23(13) . . . . ?
B3 C1 B2 B7 -39.82(12) . . . . ?
B3 C1 B2 B11 -101.90(13) . . . . ?
B3 C1 B4 B5 142.38(14) . . . . ?
B3 C1 B4 B8 39.92(13) . . . . ?
B3 C1 B4 B9 102.62(15) . . . . ?
B3 C1 B5 B4 -36.91(14) . . . . ?
B3 C1 B5 B6 106.15(14) . . . . ?
B3 C1 B5 B9 2.78(18) . . . . ?
B3 C1 B5 B10 65.77(17) . . . . ?
B3 C1 B6 B2 36.91(13) . . . . ?
B3 C1 B6 B5 -106.55(14) . . . . ?
B3 C1 B6 B10 -66.42(16) . . . . ?
B3 C1 B6 B11 -3.79(17) . . . . ?
B3 B2 B6 C1 -32.92(11) . . . . ?
B3 B2 B6 B5 -0.48(16) . . . . ?
B3 B2 B6 B10 62.68(16) . . . . ?
B3 B2 B6 B11 99.97(13) . . . . ?
B3 B2 B7 C2 -98.13(15) . . . . ?
B3 B2 B7 B8 -37.36(13) . . . . ?
B3 B2 B7 B11 -137.27(14) . . . . ?
B3 B2 B11 C2 -1.95(17) . . . . ?
B3 B2 B11 B6 -99.98(14) . . . . ?
B3 B2 B11 B7 37.42(13) . . . . ?
B3 B2 B11 B10 -63.01(16) . . . . ?
B3 B4 B5 C1 33.08(12) . . . . ?
B3 B4 B5 B6 0.26(18) . . . . ?
B3 B4 B5 B9 -100.92(15) . . . . ?
B3 B4 B5 B10 -63.13(16) . . . . ?
B3 B4 B8 C2 98.34(14) . . . . ?
B3 B4 B8 B7 37.00(13) . . . . ?
B3 B4 B8 B9 137.96(14) . . . . ?
B3 B4 B9 C2 2.04(17) . . . . ?
B3 B4 B9 B5 100.22(14) . . . . ?
B3 B4 B9 B8 -37.36(13) . . . . ?
B3 B4 B9 B10 62.91(17) . . . . ?
B3 B7 B8 C2 -133.37(14) . . . . ?
B3 B7 B8 B4 -37.65(13) . . . . ?
B3 B7 B8 B9 -100.68(15) . . . . ?
B3 B7 B11 C2 95.46(15) . . . . ?
B3 B7 B11 B2 -38.60(13) . . . . ?
B3 B7 B11 B6 -0.01(18) . . . . ?
B3 B7 B11 B10 63.11(16) . . . . ?
B3 B8 B9 C2 -95.67(15) . . . . ?
B3 B8 B9 B4 38.02(13) . . . . ?
B3 B8 B9 B5 -0.48(19) . . . . ?
B3 B8 B9 B10 -63.47(17) . . . . ?
B4 C1 C3 O1 -80.4(2) . . . . ?
B4 C1 B2 C4 146.19(15) . . . . ?
B4 C1 B2 B3 35.98(13) . . . . ?
B4 C1 B2 B6 -106.25(14) . . . . ?
B4 C1 B2 B7 -3.85(17) . . . . ?
B4 C1 B2 B11 -65.92(16) . . . . ?
B4 C1 B3 B2 -143.53(13) . . . . ?
B4 C1 B3 B7 -102.82(14) . . . . ?
B4 C1 B3 B8 -39.93(13) . . . . ?
B4 C1 B5 B6 143.06(13) . . . . ?
B4 C1 B5 B9 39.68(13) . . . . ?
B4 C1 B5 B10 102.67(14) . . . . ?
B4 C1 B6 B2 107.29(14) . . . . ?
B4 C1 B6 B5 -36.17(13) . . . . ?
B4 C1 B6 B10 3.96(17) . . . . ?
B4 C1 B6 B11 66.59(16) . . . . ?
B4 B3 B7 C2 -2.49(17) . . . . ?
B4 B3 B7 B2 -101.31(14) . . . . ?
B4 B3 B7 B8 37.02(13) . . . . ?
B4 B3 B7 B11 -63.28(16) . . . . ?
B4 B3 B8 C2 -98.65(14) . . . . ?
B4 B3 B8 B7 -138.48(14) . . . . ?
B4 B3 B8 B9 -37.37(13) . . . . ?
B4 B5 B6 C1 32.70(12) . . . . ?
B4 B5 B6 B2 0.14(17) . . . . ?
B4 B5 B6 B10 -100.80(15) . . . . ?
B4 B5 B6 B11 -63.09(16) . . . . ?
B4 B5 B9 C2 98.79(15) . . . . ?
B4 B5 B9 B8 38.00(14) . . . . ?
B4 B5 B9 B10 138.17(15) . . . . ?
B4 B5 B10 C2 2.48(17) . . . . ?
B4 B5 B10 B6 101.08(14) . . . . ?
B4 B5 B10 B9 -37.16(13) . . . . ?
B4 B5 B10 B11 63.64(16) . . . . ?
B4 B8 B9 C2 -133.69(14) . . . . ?
B4 B8 B9 B5 -38.50(14) . . . . ?
B4 B8 B9 B10 -101.49(14) . . . . ?
B4 B9 B10 C2 -95.63(15) . . . . ?
B4 B9 B10 B5 37.99(14) . . . . ?
B4 B9 B10 B6 0.34(19) . . . . ?
B4 B9 B10 B11 -62.97(17) . . . . ?
B5 C1 C3 O1 -151.22(18) . . . . ?
B5 C1 B2 C4 -143.24(15) . . . . ?
B5 C1 B2 B3 106.55(14) . . . . ?
B5 C1 B2 B6 -35.67(13) . . . . ?
B5 C1 B2 B7 66.73(16) . . . . ?
B5 C1 B2 B11 4.65(17) . . . . ?
B5 C1 B3 B2 -106.67(15) . . . . ?
B5 C1 B3 B4 36.86(14) . . . . ?
B5 C1 B3 B7 -65.96(17) . . . . ?
B5 C1 B3 B8 -3.06(18) . . . . ?
B5 C1 B4 B3 -142.38(14) . . . . ?
B5 C1 B4 B8 -102.46(14) . . . . ?
B5 C1 B4 B9 -39.76(13) . . . . ?
B5 C1 B6 B2 143.46(13) . . . . ?
B5 C1 B6 B10 40.13(12) . . . . ?
B5 C1 B6 B11 102.76(13) . . . . ?
B5 B4 B8 C2 -1.99(17) . . . . ?
B5 B4 B8 B3 -100.33(14) . . . . ?
B5 B4 B8 B7 -63.33(17) . . . . ?
B5 B4 B8 B9 37.63(13) . . . . ?
B5 B4 B9 C2 -98.18(14) . . . . ?
B5 B4 B9 B8 -137.58(15) . . . . ?
B5 B4 B9 B10 -37.31(13) . . . . ?
B5 B6 B10 C2 98.48(15) . . . . ?
B5 B6 B10 B9 37.23(13) . . . . ?
B5 B6 B10 B11 138.10(14) . . . . ?
B5 B6 B11 C2 2.16(17) . . . . ?
B5 B6 B11 B2 101.44(14) . . . . ?
B5 B6 B11 B7 63.29(16) . . . . ?
B5 B6 B11 B10 -37.26(13) . . . . ?
B5 B9 B10 C2 -133.62(14) . . . . ?
B5 B9 B10 B6 -37.65(13) . . . . ?
B5 B9 B10 B11 -100.96(14) . . . . ?
B5 B10 B11 C2 -95.83(15) . . . . ?
B5 B10 B11 B2 0.23(18) . . . . ?
B5 B10 B11 B6 37.79(13) . . . . ?
B5 B10 B11 B7 -63.38(16) . . . . ?
B6 C1 C3 O1 137.36(18) . . . . ?
B6 C1 B2 C4 -107.57(17) . . . . ?
B6 C1 B2 B3 142.23(13) . . . . ?
B6 C1 B2 B7 102.40(13) . . . . ?
B6 C1 B2 B11 40.33(11) . . . . ?
B6 C1 B3 B2 -36.91(13) . . . . ?
B6 C1 B3 B4 106.63(14) . . . . ?
B6 C1 B3 B7 3.80(17) . . . . ?
B6 C1 B3 B8 66.70(16) . . . . ?
B6 C1 B4 B3 -106.38(14) . . . . ?
B6 C1 B4 B5 36.00(13) . . . . ?
B6 C1 B4 B8 -66.45(16) . . . . ?
B6 C1 B4 B9 -3.76(18) . . . . ?
B6 C1 B5 B4 -143.06(13) . . . . ?
B6 C1 B5 B9 -103.37(14) . . . . ?
B6 C1 B5 B10 -40.39(12) . . . . ?
B6 B2 B3 C1 32.95(11) . . . . ?
B6 B2 B3 B4 0.64(16) . . . . ?
B6 B2 B3 B7 -100.31(13) . . . . ?
B6 B2 B3 B8 -62.56(16) . . . . ?
B6 B2 B7 C2 1.58(17) . . . . ?
B6 B2 B7 B3 99.71(14) . . . . ?
B6 B2 B7 B8 62.35(17) . . . . ?
B6 B2 B7 B11 -37.56(13) . . . . ?
B6 B2 B11 C2 98.03(14) . . . . ?
B6 B2 B11 B7 137.40(14) . . . . ?
B6 B2 B11 B10 36.97(12) . . . . ?
B6 B5 B9 C2 -1.95(18) . . . . ?
B6 B5 B9 B4 -100.75(15) . . . . ?
B6 B5 B9 B8 -62.75(18) . . . . ?
B6 B5 B9 B10 37.42(13) . . . . ?
B6 B5 B10 C2 -98.59(14) . . . . ?
B6 B5 B10 B9 -138.24(14) . . . . ?
B6 B5 B10 B11 -37.44(12) . . . . ?
B6 B10 B11 C2 -133.62(14) . . . . ?
B6 B10 B11 B2 -37.56(12) . . . . ?
B6 B10 B11 B7 -101.17(14) . . . . ?
B7 C2 B8 B3 -40.18(12) . . . . ?
B7 C2 B8 B4 -103.21(14) . . . . ?
B7 C2 B8 B9 -143.18(13) . . . . ?
B7 C2 B9 B4 -3.95(18) . . . . ?
B7 C2 B9 B5 -67.12(17) . . . . ?
B7 C2 B9 B8 36.27(14) . . . . ?
B7 C2 B9 B10 -107.12(15) . . . . ?
B7 C2 B10 B5 66.75(18) . . . . ?
B7 C2 B10 B6 4.02(19) . . . . ?
B7 C2 B10 B9 106.88(16) . . . . ?
B7 C2 B10 B11 -36.20(14) . . . . ?
B7 C2 B11 B2 40.06(12) . . . . ?
B7 C2 B11 B6 103.22(14) . . . . ?
B7 C2 B11 B10 143.29(14) . . . . ?
B7 B2 B3 C1 133.27(14) . . . . ?
B7 B2 B3 B4 100.96(15) . . . . ?
B7 B2 B3 B8 37.76(13) . . . . ?
B7 B2 B6 C1 -94.90(13) . . . . ?
B7 B2 B6 B5 -62.46(16) . . . . ?
B7 B2 B6 B10 0.70(17) . . . . ?
B7 B2 B6 B11 38.00(13) . . . . ?
B7 B2 B11 C2 -39.37(12) . . . . ?
B7 B2 B11 B6 -137.40(14) . . . . ?
B7 B2 B11 B10 -100.43(14) . . . . ?
B7 B3 B4 C1 96.22(14) . . . . ?
B7 B3 B4 B5 63.14(16) . . . . ?
B7 B3 B4 B8 -37.54(13) . . . . ?
B7 B3 B4 B9 0.29(18) . . . . ?
B7 B3 B8 C2 39.83(13) . . . . ?
B7 B3 B8 B4 138.48(14) . . . . ?
B7 B3 B8 B9 101.11(15) . . . . ?
B7 B8 B9 C2 -32.69(12) . . . . ?
B7 B8 B9 B4 101.00(15) . . . . ?
B7 B8 B9 B5 62.49(18) . . . . ?
B7 B8 B9 B10 -0.50(18) . . . . ?
B8 C2 B7 B2 103.39(14) . . . . ?
B8 C2 B7 B3 40.33(12) . . . . ?
B8 C2 B7 B11 143.19(14) . . . . ?
B8 C2 B9 B4 -40.22(12) . . . . ?
B8 C2 B9 B5 -103.39(14) . . . . ?
B8 C2 B9 B10 -143.38(14) . . . . ?
B8 C2 B10 B5 -4.08(18) . . . . ?
B8 C2 B10 B6 -66.82(17) . . . . ?
B8 C2 B10 B9 36.04(14) . . . . ?
B8 C2 B10 B11 -107.04(15) . . . . ?
B8 C2 B11 B2 3.78(19) . . . . ?
B8 C2 B11 B6 66.94(17) . . . . ?
B8 C2 B11 B7 -36.29(14) . . . . ?
B8 C2 B11 B10 107.00(16) . . . . ?
B8 B3 B4 C1 133.76(14) . . . . ?
B8 B3 B4 B5 100.68(15) . . . . ?
B8 B3 B4 B9 37.83(13) . . . . ?
B8 B3 B7 C2 -39.51(12) . . . . ?
B8 B3 B7 B2 -138.33(14) . . . . ?
B8 B3 B7 B11 -100.30(15) . . . . ?
B8 B4 B5 C1 95.89(14) . . . . ?
B8 B4 B5 B6 63.07(16) . . . . ?
B8 B4 B5 B9 -38.11(13) . . . . ?
B8 B4 B5 B10 -0.32(18) . . . . ?
B8 B4 B9 C2 39.40(12) . . . . ?
B8 B4 B9 B5 137.58(15) . . . . ?
B8 B4 B9 B10 100.27(15) . . . . ?
B8 B7 B11 C2 32.28(12) . . . . ?
B8 B7 B11 B2 -101.77(14) . . . . ?
B8 B7 B11 B6 -63.18(16) . . . . ?
B8 B7 B11 B10 -0.06(17) . . . . ?
B8 B9 B10 C2 -32.20(12) . . . . ?
B8 B9 B10 B5 101.41(15) . . . . ?
B8 B9 B10 B6 63.77(17) . . . . ?
B8 B9 B10 B11 0.46(17) . . . . ?
B9 C2 B7 B2 67.17(17) . . . . ?
B9 C2 B7 B3 4.11(18) . . . . ?
B9 C2 B7 B8 -36.22(14) . . . . ?
B9 C2 B7 B11 106.98(15) . . . . ?
B9 C2 B8 B3 102.99(14) . . . . ?
B9 C2 B8 B4 39.97(12) . . . . ?
B9 C2 B8 B7 143.18(13) . . . . ?
B9 C2 B10 B5 -40.12(12) . . . . ?
B9 C2 B10 B6 -102.86(14) . . . . ?
B9 C2 B10 B11 -143.08(14) . . . . ?
B9 C2 B11 B2 -66.87(17) . . . . ?
B9 C2 B11 B6 -3.70(19) . . . . ?
B9 C2 B11 B7 -106.93(16) . . . . ?
B9 C2 B11 B10 36.36(14) . . . . ?
B9 B4 B5 C1 134.00(14) . . . . ?
B9 B4 B5 B6 101.18(15) . . . . ?
B9 B4 B5 B10 37.79(13) . . . . ?
B9 B4 B8 C2 -39.62(12) . . . . ?
B9 B4 B8 B3 -137.96(14) . . . . ?
B9 B4 B8 B7 -100.96(15) . . . . ?
B9 B5 B6 C1 95.66(14) . . . . ?
B9 B5 B6 B2 63.10(16) . . . . ?
B9 B5 B6 B10 -37.84(13) . . . . ?
B9 B5 B6 B11 -0.13(18) . . . . ?
B9 B5 B10 C2 39.65(12) . . . . ?
B9 B5 B10 B6 138.24(14) . . . . ?
B9 B5 B10 B11 100.80(15) . . . . ?
B9 B10 B11 C2 -32.70(12) . . . . ?
B9 B10 B11 B2 63.37(16) . . . . ?
B9 B10 B11 B6 100.92(14) . . . . ?
B9 B10 B11 B7 -0.24(17) . . . . ?
B10 C2 B7 B2 -3.59(19) . . . . ?
B10 C2 B7 B3 -66.65(18) . . . . ?
B10 C2 B7 B8 -106.98(16) . . . . ?
B10 C2 B7 B11 36.21(14) . . . . ?
B10 C2 B8 B3 66.92(18) . . . . ?
B10 C2 B8 B4 3.89(18) . . . . ?
B10 C2 B8 B7 107.10(15) . . . . ?
B10 C2 B8 B9 -36.08(14) . . . . ?
B10 C2 B9 B4 103.17(14) . . . . ?
B10 C2 B9 B5 40.00(13) . . . . ?
B10 C2 B9 B8 143.38(14) . . . . ?
B10 C2 B11 B2 -103.23(14) . . . . ?
B10 C2 B11 B6 -40.07(12) . . . . ?
B10 C2 B11 B7 -143.29(14) . . . . ?
B10 B5 B6 C1 133.50(13) . . . . ?
B10 B5 B6 B2 100.94(14) . . . . ?
B10 B5 B6 B11 37.71(13) . . . . ?
B10 B5 B9 C2 -39.38(13) . . . . ?
B10 B5 B9 B4 -138.17(15) . . . . ?
B10 B5 B9 B8 -100.17(16) . . . . ?
B10 B6 B11 C2 39.42(12) . . . . ?
B10 B6 B11 B2 138.70(14) . . . . ?
B10 B6 B11 B7 100.54(14) . . . . ?
B11 C2 B7 B2 -39.80(12) . . . . ?
B11 C2 B7 B3 -102.86(14) . . . . ?
B11 C2 B7 B8 -143.19(14) . . . . ?
B11 C2 B8 B3 -3.91(19) . . . . ?
B11 C2 B8 B4 -66.93(18) . . . . ?
B11 C2 B8 B7 36.28(14) . . . . ?
B11 C2 B8 B9 -106.90(15) . . . . ?
B11 C2 B9 B4 66.79(18) . . . . ?
B11 C2 B9 B5 3.62(19) . . . . ?
B11 C2 B9 B8 107.01(16) . . . . ?
B11 C2 B9 B10 -36.38(14) . . . . ?
B11 C2 B10 B5 102.95(14) . . . . ?
B11 C2 B10 B6 40.22(12) . . . . ?
B11 C2 B10 B9 143.08(14) . . . . ?
B11 B2 B3 C1 95.25(13) . . . . ?
B11 B2 B3 B4 62.94(16) . . . . ?
B11 B2 B3 B7 -38.02(13) . . . . ?
B11 B2 B3 B8 -0.26(17) . . . . ?
B11 B2 B6 C1 -132.89(13) . . . . ?
B11 B2 B6 B5 -100.45(14) . . . . ?
B11 B2 B6 B10 -37.30(13) . . . . ?
B11 B2 B7 C2 39.14(13) . . . . ?
B11 B2 B7 B3 137.27(14) . . . . ?
B11 B2 B7 B8 99.92(15) . . . . ?
B11 B6 B10 C2 -39.61(13) . . . . ?
B11 B6 B10 B5 -138.10(14) . . . . ?
B11 B6 B10 B9 -100.87(15) . . . . ?
B11 B7 B8 C2 -32.35(12) . . . . ?
B11 B7 B8 B3 101.02(14) . . . . ?
B11 B7 B8 B4 63.38(17) . . . . ?
B11 B7 B8 B9 0.35(18) . . . . ?
C1A B2A B3A B4A 32.01(12) . . . . ?
C1A B2A B3A B7A 132.75(14) . . . . ?
C1A B2A B3A B8A 95.25(15) . . . . ?
C1A B2A B6A B5A -32.47(12) . . . . ?
C1A B2A B6A B10A -95.99(14) . . . . ?
C1A B2A B6A B11A -132.97(14) . . . . ?
C1A B2A B7A C2A 58.23(16) . . . . ?
C1A B2A B7A B3A -39.72(12) . . . . ?
C1A B2A B7A B8A -2.86(18) . . . . ?
C1A B2A B7A B11A 97.20(14) . . . . ?
C1A B2A B11A C2A -58.83(16) . . . . ?
C1A B2A B11A B6A 39.26(12) . . . . ?
C1A B2A B11A B7A -97.77(14) . . . . ?
C1A B2A B11A B10A 2.41(17) . . . . ?
C1A B3A B4A B5A 32.93(12) . . . . ?
C1A B3A B4A B8A 133.51(15) . . . . ?
C1A B3A B4A B9A 95.60(15) . . . . ?
C1A B3A B7A C2A -58.62(16) . . . . ?
C1A B3A B7A B2A 40.52(12) . . . . ?
C1A B3A B7A B8A -98.23(15) . . . . ?
C1A B3A B7A B11A 2.15(18) . . . . ?
C1A B3A B8A C2A 59.10(17) . . . . ?
C1A B3A B8A B4A -39.59(13) . . . . ?
C1A B3A B8A B7A 98.71(15) . . . . ?
C1A B3A B8A B9A -1.79(19) . . . . ?
C1A B4A B5A B6A 32.49(12) . . . . ?
C1A B4A B5A B9A 133.58(15) . . . . ?
C1A B4A B5A B10A 95.77(14) . . . . ?
C1A B4A B8A C2A -58.71(16) . . . . ?
C1A B4A B8A B3A 39.56(13) . . . . ?
C1A B4A B8A B7A 2.24(19) . . . . ?
C1A B4A B8A B9A -98.34(15) . . . . ?
C1A B4A B9A C2A 58.74(17) . . . . ?
C1A B4A B9A B5A -39.52(12) . . . . ?
C1A B4A B9A B8A 98.23(15) . . . . ?
C1A B4A B9A B10A -2.11(19) . . . . ?
C1A B5A B6A B2A 32.50(12) . . . . ?
C1A B5A B6A B10A 133.64(14) . . . . ?
C1A B5A B6A B11A 95.94(14) . . . . ?
C1A B5A B9A C2A -58.63(17) . . . . ?
C1A B5A B9A B4A 39.51(13) . . . . ?
C1A B5A B9A B8A 2.07(19) . . . . ?
C1A B5A B9A B10A -98.59(15) . . . . ?
C1A B5A B10A C2A 58.40(16) . . . . ?
C1A B5A B10A B6A -39.49(12) . . . . ?
C1A B5A B10A B9A 98.35(15) . . . . ?
C1A B5A B10A B11A -2.40(18) . . . . ?
C1A B6A B10A C2A -58.42(16) . . . . ?
C1A B6A B10A B5A 39.85(13) . . . . ?
C1A B6A B10A B9A 2.32(18) . . . . ?
C1A B6A B10A B11A -98.38(14) . . . . ?
C1A B6A B11A C2A 58.78(15) . . . . ?
C1A B6A B11A B2A -40.36(12) . . . . ?
C1A B6A B11A B7A -1.97(17) . . . . ?
C1A B6A B11A B10A 98.86(14) . . . . ?
C2A B7A B8A B3A -133.37(15) . . . . ?
C2A B7A B8A B4A -95.37(16) . . . . ?
C2A B7A B8A B9A -31.80(13) . . . . ?
C2A B7A B11A B2A 134.33(14) . . . . ?
C2A B7A B11A B6A 95.23(15) . . . . ?
C2A B7A B11A B10A 31.79(13) . . . . ?
C2A B8A B9A B4A -133.41(14) . . . . ?
C2A B8A B9A B5A -95.24(15) . . . . ?
C2A B8A B9A B10A -32.20(13) . . . . ?
C2A B9A B10A B5A -132.91(14) . . . . ?
C2A B9A B10A B6A -95.05(15) . . . . ?
C2A B9A B10A B11A -32.21(12) . . . . ?
C2A B10A B11A B2A -95.35(15) . . . . ?
C2A B10A B11A B6A -132.84(15) . . . . ?
C2A B10A B11A B7A -31.71(13) . . . . ?
C3A C1A B2A C4A -1.9(2) . . . . ?
C3A C1A B2A B3A 109.02(16) . . . . ?
C3A C1A B2A B6A -108.86(16) . . . . ?
C3A C1A B2A B7A 149.22(15) . . . . ?
C3A C1A B2A B11A -148.76(15) . . . . ?
C3A C1A B3A B2A -109.52(15) . . . . ?
C3A C1A B3A B4A 106.51(16) . . . . ?
C3A C1A B3A B7A -150.46(14) . . . . ?
C3A C1A B3A B8A 146.58(15) . . . . ?
C3A C1A B4A B3A -109.96(16) . . . . ?
C3A C1A B4A B5A 107.41(16) . . . . ?
C3A C1A B4A B8A -149.92(15) . . . . ?
C3A C1A B4A B9A 147.35(15) . . . . ?
C3A C1A B5A B4A -107.38(16) . . . . ?
C3A C1A B5A B6A 109.52(15) . . . . ?
C3A C1A B5A B9A -147.52(15) . . . . ?
C3A C1A B5A B10A 149.72(14) . . . . ?
C3A C1A B6A B2A 109.78(15) . . . . ?
C3A C1A B6A B5A -106.50(16) . . . . ?
C3A C1A B6A B10A -146.70(14) . . . . ?
C3A C1A B6A B11A 150.47(14) . . . . ?
C4A C5A C6A C7A -0.9(3) . . . . ?
C4A B2A B3A C1A 112.90(17) . . . . ?
C4A B2A B3A B4A 144.91(15) . . . . ?
C4A B2A B3A B7A -114.35(18) . . . . ?
C4A B2A B3A B8A -151.85(16) . . . . ?
C4A B2A B6A C1A -113.95(16) . . . . ?
C4A B2A B6A B5A -146.42(15) . . . . ?
C4A B2A B6A B10A 150.06(15) . . . . ?
C4A B2A B6A B11A 113.08(17) . . . . ?
C4A B2A B7A C2A -150.93(17) . . . . ?
C4A B2A B7A B3A 111.13(19) . . . . ?
C4A B2A B7A B8A 147.99(17) . . . . ?
C4A B2A B7A B11A -111.96(19) . . . . ?
C4A B2A B11A C2A 153.88(15) . . . . ?
C4A B2A B11A B6A -108.02(18) . . . . ?
C4A B2A B11A B7A 114.95(18) . . . . ?
C4A B2A B11A B10A -144.87(16) . . . . ?
C5A C4A C9A C8A -0.2(3) . . . . ?
C5A C4A B2A C1A 53.2(2) . . . . ?
C5A C4A B2A B3A -18.4(2) . . . . ?
C5A C4A B2A B6A 122.69(18) . . . . ?
C5A C4A B2A B7A -91.6(2) . . . . ?
C5A C4A B2A B11A -166.65(16) . . . . ?
C5A C6A C7A C8A -0.2(3) . . . . ?
C5A C6A C7A C10A 177.38(17) . . . . ?
C6A C7A C8A C9A 1.1(3) . . . . ?
C6A C7A C10A O2A -1.8(3) . . . . ?
C6A C7A C10A O3A 179.49(15) . . . . ?
C7A C8A C9A C4A -0.9(3) . . . . ?
C8A C7A C10A O2A 175.68(19) . . . . ?
C8A C7A C10A O3A -3.0(2) . . . . ?
C9A C4A C5A C6A 1.1(3) . . . . ?
C9A C4A B2A C1A -128.35(17) . . . . ?
C9A C4A B2A B3A 160.06(16) . . . . ?
C9A C4A B2A B6A -58.9(2) . . . . ?
C9A C4A B2A B7A 86.9(2) . . . . ?
C9A C4A B2A B11A 11.8(2) . . . . ?
C10A C7A C8A C9A -176.41(17) . . . . ?
C11A O3A C10A O2A -2.1(3) . . . . ?
C11A O3A C10A C7A 176.63(17) . . . . ?
B2A C1A C3A O1A -73.1(2) . . . . ?
B2A C1A B3A B4A -143.97(14) . . . . ?
B2A C1A B3A B7A -40.93(12) . . . . ?
B2A C1A B3A B8A -103.90(15) . . . . ?
B2A C1A B4A B3A 35.52(14) . . . . ?
B2A C1A B4A B5A -107.10(15) . . . . ?
B2A C1A B4A B8A -4.43(19) . . . . ?
B2A C1A B4A B9A -67.16(17) . . . . ?
B2A C1A B5A B4A 107.21(15) . . . . ?
B2A C1A B5A B6A -35.90(13) . . . . ?
B2A C1A B5A B9A 67.06(17) . . . . ?
B2A C1A B5A B10A 4.30(18) . . . . ?
B2A C1A B6A B5A 143.72(13) . . . . ?
B2A C1A B6A B10A 103.52(14) . . . . ?
B2A C1A B6A B11A 40.69(12) . . . . ?
B2A C4A C5A C6A 179.55(16) . . . . ?
B2A C4A C9A C8A -178.73(16) . . . . ?
B2A B3A B4A C1A -32.21(12) . . . . ?
B2A B3A B4A B5A 0.72(18) . . . . ?
B2A B3A B4A B8A 101.30(15) . . . . ?
B2A B3A B4A B9A 63.39(17) . . . . ?
B2A B3A B7A C2A -99.14(15) . . . . ?
B2A B3A B7A B8A -138.75(15) . . . . ?
B2A B3A B7A B11A -38.37(13) . . . . ?
B2A B3A B8A C2A -2.54(19) . . . . ?
B2A B3A B8A B4A -101.23(15) . . . . ?
B2A B3A B8A B7A 37.07(13) . . . . ?
B2A B3A B8A B9A -63.43(18) . . . . ?
B2A B6A B10A C2A 3.38(18) . . . . ?
B2A B6A B10A B5A 101.65(15) . . . . ?
B2A B6A B10A B9A 64.12(17) . . . . ?
B2A B6A B10A B11A -36.58(13) . . . . ?
B2A B6A B11A C2A 99.15(14) . . . . ?
B2A B6A B11A B7A 38.40(13) . . . . ?
B2A B6A B11A B10A 139.23(15) . . . . ?
B2A B7A B8A C2A 95.80(15) . . . . ?
B2A B7A B8A B3A -37.57(14) . . . . ?
B2A B7A B8A B4A 0.4(2) . . . . ?
B2A B7A B8A B9A 64.00(18) . . . . ?
B2A B7A B11A C2A -134.33(14) . . . . ?
B2A B7A B11A B6A -39.10(13) . . . . ?
B2A B7A B11A B10A -102.54(15) . . . . ?
B3A C1A C3A O1A -0.4(2) . . . . ?
B3A C1A B2A C4A -110.96(19) . . . . ?
B3A C1A B2A B6A 142.12(13) . . . . ?
B3A C1A B2A B7A 40.20(12) . . . . ?
B3A C1A B2A B11A 102.23(14) . . . . ?
B3A C1A B4A B5A -142.62(14) . . . . ?
B3A C1A B4A B8A -39.95(13) . . . . ?
B3A C1A B4A B9A -102.69(15) . . . . ?
B3A C1A B5A B4A 36.68(14) . . . . ?
B3A C1A B5A B6A -106.43(15) . . . . ?
B3A C1A B5A B9A -3.47(19) . . . . ?
B3A C1A B5A B10A -66.23(17) . . . . ?
B3A C1A B6A B2A -37.09(13) . . . . ?
B3A C1A B6A B5A 106.63(14) . . . . ?
B3A C1A B6A B10A 66.43(17) . . . . ?
B3A C1A B6A B11A 3.60(17) . . . . ?
B3A B2A B6A C1A 32.90(11) . . . . ?
B3A B2A B6A B5A 0.43(17) . . . . ?
B3A B2A B6A B10A -63.10(16) . . . . ?
B3A B2A B6A B11A -100.07(14) . . . . ?
B3A B2A B7A C2A 97.94(15) . . . . ?
B3A B2A B7A B8A 36.86(14) . . . . ?
B3A B2A B7A B11A 136.91(15) . . . . ?
B3A B2A B11A C2A 1.22(17) . . . . ?
B3A B2A B11A B6A 99.31(14) . . . . ?
B3A B2A B11A B7A -37.72(13) . . . . ?
B3A B2A B11A B10A 62.47(17) . . . . ?
B3A B4A B5A C1A -32.93(12) . . . . ?
B3A B4A B5A B6A -0.44(18) . . . . ?
B3A B4A B5A B9A 100.64(15) . . . . ?
B3A B4A B5A B10A 62.84(16) . . . . ?
B3A B4A B8A C2A -98.27(15) . . . . ?
B3A B4A B8A B7A -37.32(14) . . . . ?
B3A B4A B8A B9A -137.90(15) . . . . ?
B3A B4A B9A C2A -2.21(18) . . . . ?
B3A B4A B9A B5A -100.47(15) . . . . ?
B3A B4A B9A B8A 37.28(13) . . . . ?
B3A B4A B9A B10A -63.06(18) . . . . ?
B3A B7A B8A C2A 133.37(15) . . . . ?
B3A B7A B8A B4A 38.00(14) . . . . ?
B3A B7A B8A B9A 101.57(15) . . . . ?
B3A B7A B11A C2A -95.35(16) . . . . ?
B3A B7A B11A B2A 38.98(13) . . . . ?
B3A B7A B11A B6A -0.12(19) . . . . ?
B3A B7A B11A B10A -63.56(17) . . . . ?
B3A B8A B9A C2A 95.05(16) . . . . ?
B3A B8A B9A B4A -38.35(14) . . . . ?
B3A B8A B9A B5A -0.2(2) . . . . ?
B3A B8A B9A B10A 62.85(19) . . . . ?
B4A C1A C3A O1A 71.3(2) . . . . ?
B4A C1A B2A C4A -146.51(16) . . . . ?
B4A C1A B2A B3A -35.55(14) . . . . ?
B4A C1A B2A B6A 106.57(15) . . . . ?
B4A C1A B2A B7A 4.65(18) . . . . ?
B4A C1A B2A B11A 66.67(17) . . . . ?
B4A C1A B3A B2A 143.97(14) . . . . ?
B4A C1A B3A B7A 103.04(15) . . . . ?
B4A C1A B3A B8A 40.07(13) . . . . ?
B4A C1A B5A B6A -143.11(14) . . . . ?
B4A C1A B5A B9A -40.15(13) . . . . ?
B4A C1A B5A B10A -102.91(15) . . . . ?
B4A C1A B6A B2A -107.49(15) . . . . ?
B4A C1A B6A B5A 36.23(14) . . . . ?
B4A C1A B6A B10A -3.97(18) . . . . ?
B4A C1A B6A B11A -66.80(17) . . . . ?
B4A B3A B7A C2A 2.47(18) . . . . ?
B4A B3A B7A B2A 101.61(14) . . . . ?
B4A B3A B7A B8A -37.14(14) . . . . ?
B4A B3A B7A B11A 63.24(17) . . . . ?
B4A B3A B8A C2A 98.69(16) . . . . ?
B4A B3A B8A B7A 138.30(15) . . . . ?
B4A B3A B8A B9A 37.80(14) . . . . ?
B4A B5A B6A C1A -32.50(12) . . . . ?
B4A B5A B6A B2A 0.01(17) . . . . ?
B4A B5A B6A B10A 101.14(15) . . . . ?
B4A B5A B6A B11A 63.44(17) . . . . ?
B4A B5A B9A C2A -98.14(15) . . . . ?
B4A B5A B9A B8A -37.44(14) . . . . ?
B4A B5A B9A B10A -138.10(15) . . . . ?
B4A B5A B10A C2A -2.57(17) . . . . ?
B4A B5A B10A B6A -100.45(14) . . . . ?
B4A B5A B10A B9A 37.38(13) . . . . ?
B4A B5A B10A B11A -63.37(17) . . . . ?
B4A B8A B9A C2A 133.41(14) . . . . ?
B4A B8A B9A B5A 38.17(14) . . . . ?
B4A B8A B9A B10A 101.21(15) . . . . ?
B4A B9A B10A C2A 94.93(16) . . . . ?
B4A B9A B10A B5A -37.98(14) . . . . ?
B4A B9A B10A B6A -0.1(2) . . . . ?
B4A B9A B10A B11A 62.72(18) . . . . ?
B5A C1A C3A O1A 142.49(17) . . . . ?
B5A C1A B2A C4A 142.55(17) . . . . ?
B5A C1A B2A B3A -106.48(15) . . . . ?
B5A C1A B2A B6A 35.64(13) . . . . ?
B5A C1A B2A B7A -66.28(17) . . . . ?
B5A C1A B2A B11A -4.26(18) . . . . ?
B5A C1A B3A B2A 107.25(15) . . . . ?
B5A C1A B3A B4A -36.72(14) . . . . ?
B5A C1A B3A B7A 66.32(17) . . . . ?
B5A C1A B3A B8A 3.36(19) . . . . ?
B5A C1A B4A B3A 142.62(14) . . . . ?
B5A C1A B4A B8A 102.67(15) . . . . ?
B5A C1A B4A B9A 39.94(13) . . . . ?
B5A C1A B6A B2A -143.72(13) . . . . ?
B5A C1A B6A B10A -40.20(13) . . . . ?
B5A C1A B6A B11A -103.03(14) . . . . ?
B5A B4A B8A C2A 2.22(18) . . . . ?
B5A B4A B8A B3A 100.48(15) . . . . ?
B5A B4A B8A B7A 63.16(18) . . . . ?
B5A B4A B8A B9A -37.42(13) . . . . ?
B5A B4A B9A C2A 98.26(15) . . . . ?
B5A B4A B9A B8A 137.75(15) . . . . ?
B5A B4A B9A B10A 37.40(14) . . . . ?
B5A B6A B10A C2A -98.27(15) . . . . ?
B5A B6A B10A B9A -37.53(14) . . . . ?
B5A B6A B10A B11A -138.23(15) . . . . ?
B5A B6A B11A C2A -2.80(18) . . . . ?
B5A B6A B11A B2A -101.94(14) . . . . ?
B5A B6A B11A B7A -63.55(17) . . . . ?
B5A B6A B11A B10A 37.29(13) . . . . ?
B5A B9A B10A C2A 132.91(14) . . . . ?
B5A B9A B10A B6A 37.86(13) . . . . ?
B5A B9A B10A B11A 100.70(15) . . . . ?
B5A B10A B11A C2A 95.31(15) . . . . ?
B5A B10A B11A B2A -0.03(19) . . . . ?
B5A B10A B11A B6A -37.53(14) . . . . ?
B5A B10A B11A B7A 63.60(17) . . . . ?
B6A C1A C3A O1A -146.24(17) . . . . ?
B6A C1A B2A C4A 106.92(18) . . . . ?
B6A C1A B2A B3A -142.12(13) . . . . ?
B6A C1A B2A B7A -101.92(14) . . . . ?
B6A C1A B2A B11A -39.90(12) . . . . ?
B6A C1A B3A B2A 37.25(13) . . . . ?
B6A C1A B3A B4A -106.72(15) . . . . ?
B6A C1A B3A B7A -3.68(18) . . . . ?
B6A C1A B3A B8A -66.65(17) . . . . ?
B6A C1A B4A B3A 106.56(15) . . . . ?
B6A C1A B4A B5A -36.06(14) . . . . ?
B6A C1A B4A B8A 66.61(17) . . . . ?
B6A C1A B4A B9A 3.88(19) . . . . ?
B6A C1A B5A B4A 143.11(14) . . . . ?
B6A C1A B5A B9A 102.96(15) . . . . ?
B6A C1A B5A B10A 40.20(13) . . . . ?
B6A B2A B3A C1A -32.71(11) . . . . ?
B6A B2A B3A B4A -0.70(17) . . . . ?
B6A B2A B3A B7A 100.04(14) . . . . ?
B6A B2A B3A B8A 62.54(16) . . . . ?
B6A B2A B7A C2A -1.43(18) . . . . ?
B6A B2A B7A B3A -99.37(14) . . . . ?
B6A B2A B7A B8A -62.51(18) . . . . ?
B6A B2A B7A B11A 37.54(13) . . . . ?
B6A B2A B11A C2A -98.09(14) . . . . ?
B6A B2A B11A B7A -137.03(15) . . . . ?
B6A B2A B11A B10A -36.85(13) . . . . ?
B6A B5A B9A C2A 2.29(18) . . . . ?
B6A B5A B9A B4A 100.43(15) . . . . ?
B6A B5A B9A B8A 62.99(18) . . . . ?
B6A B5A B9A B10A -37.67(14) . . . . ?
B6A B5A B10A C2A 97.89(14) . . . . ?
B6A B5A B10A B9A 137.83(15) . . . . ?
B6A B5A B10A B11A 37.09(13) . . . . ?
B6A B10A B11A C2A 132.84(15) . . . . ?
B6A B10A B11A B2A 37.49(13) . . . . ?
B6A B10A B11A B7A 101.12(15) . . . . ?
B7A C2A B8A B3A 40.26(13) . . . . ?
B7A C2A B8A B4A 103.55(15) . . . . ?
B7A C2A B8A B9A 143.98(14) . . . . ?
B7A C2A B9A B4A 4.2(2) . . . . ?
B7A C2A B9A B5A 67.08(19) . . . . ?
B7A C2A B9A B8A -35.84(15) . . . . ?
B7A C2A B9A B10A 107.65(16) . . . . ?
B7A C2A B10A B5A -67.06(18) . . . . ?
B7A C2A B10A B6A -4.7(2) . . . . ?
B7A C2A B10A B9A -107.66(17) . . . . ?
B7A C2A B10A B11A 35.80(15) . . . . ?
B7A C2A B11A B2A -39.71(13) . . . . ?
B7A C2A B11A B6A -103.26(14) . . . . ?
B7A C2A B11A B10A -144.06(14) . . . . ?
B7A B2A B3A C1A -132.75(14) . . . . ?
B7A B2A B3A B4A -100.74(15) . . . . ?
B7A B2A B3A B8A -37.50(14) . . . . ?
B7A B2A B6A C1A 94.74(14) . . . . ?
B7A B2A B6A B5A 62.27(17) . . . . ?
B7A B2A B6A B10A -1.26(18) . . . . ?
B7A B2A B6A B11A -38.23(13) . . . . ?
B7A B2A B11A C2A 38.94(13) . . . . ?
B7A B2A B11A B6A 137.03(15) . . . . ?
B7A B2A B11A B10A 100.18(16) . . . . ?
B7A B3A B4A C1A -95.76(14) . . . . ?
B7A B3A B4A B5A -62.83(17) . . . . ?
B7A B3A B4A B8A 37.75(14) . . . . ?
B7A B3A B4A B9A -0.16(18) . . . . ?
B7A B3A B8A C2A -39.61(14) . . . . ?
B7A B3A B8A B4A -138.30(15) . . . . ?
B7A B3A B8A B9A -100.50(17) . . . . ?
B7A B8A B9A C2A 31.80(13) . . . . ?
B7A B8A B9A B4A -101.61(15) . . . . ?
B7A B8A B9A B5A -63.44(18) . . . . ?
B7A B8A B9A B10A -0.40(18) . . . . ?
B8A C2A B7A B2A -103.37(15) . . . . ?
B8A C2A B7A B3A -40.14(13) . . . . ?
B8A C2A B7A B11A -143.04(14) . . . . ?
B8A C2A B9A B4A 40.00(13) . . . . ?
B8A C2A B9A B5A 102.91(15) . . . . ?
B8A C2A B9A B10A 143.48(14) . . . . ?
B8A C2A B10A B5A 4.35(19) . . . . ?
B8A C2A B10A B6A 66.73(18) . . . . ?
B8A C2A B10A B9A -36.25(14) . . . . ?
B8A C2A B10A B11A 107.22(16) . . . . ?
B8A C2A B11A B2A -3.1(2) . . . . ?
B8A C2A B11A B6A -66.66(18) . . . . ?
B8A C2A B11A B7A 36.60(15) . . . . ?
B8A C2A B11A B10A -107.45(17) . . . . ?
B8A B3A B4A C1A -133.51(15) . . . . ?
B8A B3A B4A B5A -100.58(15) . . . . ?
B8A B3A B4A B9A -37.91(14) . . . . ?
B8A B3A B7A C2A 39.61(13) . . . . ?
B8A B3A B7A B2A 138.75(15) . . . . ?
B8A B3A B7A B11A 100.38(16) . . . . ?
B8A B4A B5A C1A -95.55(15) . . . . ?
B8A B4A B5A B6A -63.06(17) . . . . ?
B8A B4A B5A B9A 38.03(14) . . . . ?
B8A B4A B5A B10A 0.23(18) . . . . ?
B8A B4A B9A C2A -39.49(13) . . . . ?
B8A B4A B9A B5A -137.75(15) . . . . ?
B8A B4A B9A B10A -100.35(16) . . . . ?
B8A B7A B11A C2A -32.54(13) . . . . ?
B8A B7A B11A B2A 101.80(15) . . . . ?
B8A B7A B11A B6A 62.69(17) . . . . ?
B8A B7A B11A B10A -0.75(18) . . . . ?
B8A B9A B10A C2A 32.15(13) . . . . ?
B8A B9A B10A B5A -100.76(15) . . . . ?
B8A B9A B10A B6A -62.89(18) . . . . ?
B8A B9A B10A B11A -0.06(18) . . . . ?
B9A C2A B7A B2A -67.50(19) . . . . ?
B9A C2A B7A B3A -4.3(2) . . . . ?
B9A C2A B7A B8A 35.87(15) . . . . ?
B9A C2A B7A B11A -107.17(17) . . . . ?
B9A C2A B8A B3A -103.72(15) . . . . ?
B9A C2A B8A B4A -40.43(13) . . . . ?
B9A C2A B8A B7A -143.98(14) . . . . ?
B9A C2A B10A B5A 40.60(13) . . . . ?
B9A C2A B10A B6A 102.98(15) . . . . ?
B9A C2A B10A B11A 143.47(14) . . . . ?
B9A C2A B11A B2A 68.20(18) . . . . ?
B9A C2A B11A B6A 4.6(2) . . . . ?
B9A C2A B11A B7A 107.91(17) . . . . ?
B9A C2A B11A B10A -36.15(15) . . . . ?
B9A B4A B5A C1A -133.58(15) . . . . ?
B9A B4A B5A B6A -101.08(15) . . . . ?
B9A B4A B5A B10A -37.80(14) . . . . ?
B9A B4A B8A C2A 39.63(13) . . . . ?
B9A B4A B8A B3A 137.90(15) . . . . ?
B9A B4A B8A B7A 100.58(16) . . . . ?
B9A B5A B6A C1A -95.61(15) . . . . ?
B9A B5A B6A B2A -63.11(17) . . . . ?
B9A B5A B6A B10A 38.03(14) . . . . ?
B9A B5A B6A B11A 0.32(18) . . . . ?
B9A B5A B10A C2A -39.94(13) . . . . ?
B9A B5A B10A B6A -137.83(15) . . . . ?
B9A B5A B10A B11A -100.75(16) . . . . ?
B9A B10A B11A C2A 32.21(13) . . . . ?
B9A B10A B11A B2A -63.13(17) . . . . ?
B9A B10A B11A B6A -100.63(15) . . . . ?
B9A B10A B11A B7A 0.50(18) . . . . ?
B10A C2A B7A B2A 4.0(2) . . . . ?
B10A C2A B7A B3A 67.19(19) . . . . ?
B10A C2A B7A B8A 107.33(17) . . . . ?
B10A C2A B7A B11A -35.71(15) . . . . ?
B10A C2A B8A B3A -67.52(19) . . . . ?
B10A C2A B8A B4A -4.23(19) . . . . ?
B10A C2A B8A B7A -107.78(16) . . . . ?
B10A C2A B8A B9A 36.20(14) . . . . ?
B10A C2A B9A B4A -103.49(15) . . . . ?
B10A C2A B9A B5A -40.57(13) . . . . ?
B10A C2A B9A B8A -143.48(14) . . . . ?
B10A C2A B11A B2A 104.35(14) . . . . ?
B10A C2A B11A B6A 40.80(13) . . . . ?
B10A C2A B11A B7A 144.06(14) . . . . ?
B10A B5A B6A C1A -133.64(14) . . . . ?
B10A B5A B6A B2A -101.14(15) . . . . ?
B10A B5A B6A B11A -37.70(14) . . . . ?
B10A B5A B9A C2A 39.96(13) . . . . ?
B10A B5A B9A B4A 138.10(15) . . . . ?
B10A B5A B9A B8A 100.66(16) . . . . ?
B10A B6A B11A C2A -40.08(13) . . . . ?
B10A B6A B11A B2A -139.23(15) . . . . ?
B10A B6A B11A B7A -100.83(15) . . . . ?
B11A C2A B7A B2A 39.67(13) . . . . ?
B11A C2A B7A B3A 102.90(14) . . . . ?
B11A C2A B7A B8A 143.04(14) . . . . ?
B11A C2A B8A B3A 3.6(2) . . . . ?
B11A C2A B8A B4A 66.89(19) . . . . ?
B11A C2A B8A B7A -36.66(15) . . . . ?
B11A C2A B8A B9A 107.32(16) . . . . ?
B11A C2A B9A B4A -67.36(19) . . . . ?
B11A C2A B9A B5A -4.4(2) . . . . ?
B11A C2A B9A B8A -107.36(16) . . . . ?
B11A C2A B9A B10A 36.13(15) . . . . ?
B11A C2A B10A B5A -102.87(14) . . . . ?
B11A C2A B10A B6A -40.49(13) . . . . ?
B11A C2A B10A B9A -143.47(14) . . . . ?
B11A B2A B3A C1A -94.41(14) . . . . ?
B11A B2A B3A B4A -62.40(16) . . . . ?
B11A B2A B3A B7A 38.34(13) . . . . ?
B11A B2A B3A B8A 0.84(18) . . . . ?
B11A B2A B6A C1A 132.97(14) . . . . ?
B11A B2A B6A B5A 100.50(15) . . . . ?
B11A B2A B6A B10A 36.97(13) . . . . ?
B11A B2A B7A C2A -38.97(13) . . . . ?
B11A B2A B7A B3A -136.91(15) . . . . ?
B11A B2A B7A B8A -100.06(16) . . . . ?
B11A B6A B10A C2A 39.96(13) . . . . ?
B11A B6A B10A B5A 138.23(15) . . . . ?
B11A B6A B10A B9A 100.70(16) . . . . ?
B11A B7A B8A C2A 32.51(12) . . . . ?
B11A B7A B8A B3A -100.86(15) . . . . ?
B11A B7A B8A B4A -62.86(18) . . . . ?
B11A B7A B8A B9A 0.71(18) . . . . ?
